data_4333655
loop_
_publ_author_name
'Hua Yang'
'Zhimin Wang'
'Hongxiao Jin'
'Bo Hong'
'Ziyang Liu'
'Christine M. Beavers'
'Marilyn M. Olmstead'
'Alan L. Balch'

_publ_contact_author_address
;Advanced Light Source
Lawrence Berkeley National Lab
One Cyclotron Rd
MS 7-222
Berkeley, CA 94720
;
_publ_contact_author_email cmbeavers@lbl.gov
_publ_contact_author_name 'Christine M. Beavers'
_publ_contact_author_phone (510)495-2448
_publ_section_title
;
 Isolation and Crystallographic Characterization of Sm@C2v(3)-C80 Through
 Cocrystal Formation with NiII(octaethylporphyrin) or
 Bis(ethylenedithio)tetrathiafulvalene
;
_journal_name_full 'Inorganic Chemistry'
_journal_page_first 1275
_journal_page_last 1284
_journal_paper_doi 10.1021/ic301794r
_journal_volume 52
_journal_year 2013
_chemical_formula_moiety '(C36 H44 N4 Ni), (Sm C80), 1.68(C7 H8), 0.32(C6 H6)'
_chemical_formula_sum 'C129.68 H59.36 N4 Ni Sm'
_chemical_formula_weight 1882.36
_chemical_name_common 'Sm@C2v(3)-C80.Ni(OEP).1.68 toluene.0.32 benzene '
_chemical_name_systematic
; 
 ? 
;
_space_group_IT_number 14
_symmetry_cell_setting monoclinic
_symmetry_space_group_name_Hall '-P 2ybc'
_symmetry_space_group_name_H-M 'P 1 21/c 1'
_atom_sites_solution_hydrogens geom
_atom_sites_solution_primary direct
_atom_sites_solution_secondary difmap
_audit_creation_method SHELXL-97
_cell_angle_alpha 90.00
_cell_angle_beta 96.408(2)
_cell_angle_gamma 90.00
_cell_formula_units_Z 4
_cell_length_a 20.3181(7)
_cell_length_b 14.7432(5)
_cell_length_c 25.3393(8)
_cell_measurement_reflns_used 9790
_cell_measurement_temperature 100(2)
_cell_measurement_theta_max 39.5
_cell_measurement_theta_min 2.3
_cell_volume 7543.1(4)
_computing_cell_refinement 'SAINT V7.60A (Bruker, 2005)'
_computing_data_collection 'Apex2 v2009.11-0 (Bruker, 2009)'
_computing_data_reduction SAINT
_computing_molecular_graphics 'SHELXTL 5.1, XP (Sheldrick, 1994)'
_computing_publication_material SHELXL-97
_computing_structure_refinement 'SHELXL-97 (Sheldrick, 1997)'
_computing_structure_solution 'SHELXS-97 (Sheldrick, 1990)'
_diffrn_ambient_temperature 100(2)
_diffrn_detector_area_resol_mean 8.3
_diffrn_measured_fraction_theta_full 0.999
_diffrn_measured_fraction_theta_max 0.999
_diffrn_measurement_device_type 'Bruker ApexII'
_diffrn_measurement_method \w
_diffrn_radiation_monochromator silicon(111)
_diffrn_radiation_type synchrotron
_diffrn_radiation_wavelength 0.77490
_diffrn_reflns_av_R_equivalents 0.0622
_diffrn_reflns_av_sigmaI/netI 0.0530
_diffrn_reflns_limit_h_max 30
_diffrn_reflns_limit_h_min -29
_diffrn_reflns_limit_k_max 22
_diffrn_reflns_limit_k_min -22
_diffrn_reflns_limit_l_max 38
_diffrn_reflns_limit_l_min -38
_diffrn_reflns_number 162305
_diffrn_reflns_theta_full 35.95
_diffrn_reflns_theta_max 35.95
_diffrn_reflns_theta_min 2.32
_exptl_absorpt_coefficient_mu 1.364
_exptl_absorpt_correction_T_max 0.7952
_exptl_absorpt_correction_T_min 0.5851
_exptl_absorpt_correction_type multi-scan
_exptl_absorpt_process_details 'SADABS-2008/1 (Sheldrick, 2008)'
_exptl_crystal_colour black
_exptl_crystal_density_diffrn 1.658
_exptl_crystal_description block
_exptl_crystal_F_000 3822
_exptl_crystal_size_max 0.44
_exptl_crystal_size_mid 0.26
_exptl_crystal_size_min 0.18
_refine_diff_density_max 2.999
_refine_diff_density_min -1.408
_refine_diff_density_rms 0.145
_refine_ls_extinction_method none
_refine_ls_goodness_of_fit_ref 1.041
_refine_ls_hydrogen_treatment constr
_refine_ls_matrix_type full
_refine_ls_number_parameters 1946
_refine_ls_number_reflns 27477
_refine_ls_number_restraints 4170
_refine_ls_restrained_S_all 1.033
_refine_ls_R_factor_all 0.1253
_refine_ls_R_factor_gt 0.0936
_refine_ls_shift/su_max 0.003
_refine_ls_shift/su_mean 0.000
_refine_ls_structure_factor_coef Fsqd
_refine_ls_weighting_details 'calc w=1/[\s^2^(Fo^2^)+(0.1854P)^2^+11.4616P] where P=(Fo^2^+2Fc^2^)/3'
_refine_ls_weighting_scheme calc
_refine_ls_wR_factor_gt 0.2688
_refine_ls_wR_factor_ref 0.3126
_reflns_number_gt 18445
_reflns_number_total 27477
_reflns_threshold_expression I>2\s(I)
_cod_data_source_file ic301794r_si_002_2.cif
_cod_data_source_block cb160
_cod_original_sg_symbol_H-M 'P 21/c'
_cod_database_code 4333655

loop_
_symmetry_equiv_pos_as_xyz
'x, y, z'
'-x, y+1/2, -z+1/2'
'-x, -y, -z'
'x, -y-1/2, z-1/2'

loop_
_atom_site_label
_atom_site_type_symbol
_atom_site_fract_x
_atom_site_fract_y
_atom_site_fract_z
_atom_site_U_iso_or_equiv
_atom_site_adp_type
_atom_site_occupancy
_atom_site_symmetry_multiplicity
_atom_site_calc_flag
_atom_site_refinement_flags
_atom_site_disorder_assembly
_atom_site_disorder_group
Sm1 Sm 0.35168(4) 1.04064(6) 0.87544(3) 0.03380(17) Uani 0.37 1 d PU . .
Sm2 Sm 0.34215(6) 1.07306(8) 0.87538(5) 0.0324(2) Uani 0.25 1 d PU A .
Sm3 Sm 0.34702(8) 0.94888(19) 0.87589(5) 0.0846(7) Uani 0.19 1 d PU A .
Sm4 Sm 0.2878(3) 1.1030(4) 0.8432(2) 0.0624(10) Uiso 0.06 1 d PU A .
Sm5 Sm 0.2503(4) 1.0724(5) 0.8217(3) 0.0691(16) Uiso 0.04 1 d PU A .
Sm6 Sm 0.2874(5) 0.8949(7) 0.8417(4) 0.091(2) Uiso 0.04 1 d PU A .
Sm7 Sm 0.3166(4) 1.0211(5) 0.8815(3) 0.0476(12) Uiso 0.04 1 d PU A .
Ni1 Ni 0.080927(18) 1.00259(2) 0.983529(13) 0.01906(10) Uani 1 1 d . . .
N1 N 0.01074(12) 1.00160(14) 0.92412(9) 0.0204(4) Uani 1 1 d U . .
N2 N 0.08029(12) 1.13523(16) 0.98299(9) 0.0236(4) Uani 1 1 d U . .
N3 N 0.15301(13) 1.00403(15) 1.04163(9) 0.0227(4) Uani 1 1 d U . .
N4 N 0.08443(12) 0.87048(15) 0.98171(9) 0.0230(4) Uani 1 1 d U . .
C1_1 C 0.0995(6) 0.9898(8) 0.7355(5) 0.077(3) Uani 0.556(3) 1 d PDU A 1
C2_1 C 0.1266(6) 1.0729(7) 0.7056(5) 0.080(3) Uani 0.556(3) 1 d PDU A 1
C3_1 C 0.1694(7) 1.0519(9) 0.6699(6) 0.082(3) Uani 0.556(3) 1 d PDU A 1
C4_1 C 0.1893(6) 0.9669(9) 0.6602(4) 0.080(3) Uani 0.556(3) 1 d PDU A 1
C5_1 C 0.1668(6) 0.8877(8) 0.6871(5) 0.090(3) Uani 0.556(3) 1 d PDU A 1
C6_1 C 0.1244(7) 0.9052(9) 0.7251(6) 0.086(3) Uani 0.556(3) 1 d PDU A 1
C7_1 C 0.1340(5) 0.8555(8) 0.7758(6) 0.073(3) Uani 0.556(3) 1 d PDU A 1
C8_1 C 0.1143(4) 0.9211(6) 0.8159(5) 0.066(2) Uani 0.556(3) 1 d PDU A 1
C9_1 C 0.0949(5) 1.0068(6) 0.7880(5) 0.065(3) Uani 0.556(3) 1 d PDU A 1
C10_1 C 0.1070(4) 1.0853(6) 0.8139(4) 0.061(2) Uani 0.556(3) 1 d PDU A 1
C11_1 C 0.1313(5) 1.1602(8) 0.7844(4) 0.057(2) Uani 0.556(3) 1 d PDU A 1
C12_1 C 0.1408(7) 1.1476(8) 0.7339(4) 0.075(3) Uani 0.556(3) 1 d PDU A 1
C13_1 C 0.2034(7) 1.1838(9) 0.7141(5) 0.069(3) Uani 0.556(3) 1 d PDU A 1
C14_1 C 0.2258(7) 1.1220(10) 0.6749(6) 0.080(3) Uani 0.556(3) 1 d PDU A 1
C15_1 C 0.2899(8) 1.1098(12) 0.6704(9) 0.082(4) Uani 0.556(3) 1 d PDU A 1
C16_1 C 0.3127(8) 1.0103(11) 0.6581(8) 0.089(4) Uani 0.556(3) 1 d PDU A 1
C17_1 C 0.2626(7) 0.9499(9) 0.6515(5) 0.085(3) Uani 0.556(3) 1 d PDU A 1
C18_1 C 0.2723(7) 0.8603(8) 0.6705(4) 0.071(3) Uani 0.556(3) 1 d PDU A 1
C19_1 C 0.2209(6) 0.8243(7) 0.6998(5) 0.078(3) Uani 0.556(3) 1 d PDU A 1
C20_1 C 0.2341(8) 0.777(2) 0.7457(7) 0.065(3) Uani 0.556(3) 1 d PDU A 1
C21_1 C 0.1868(5) 0.7977(7) 0.7887(5) 0.070(3) Uani 0.556(3) 1 d PDU A 1
C22_1 C 0.2106(5) 0.7901(6) 0.8412(4) 0.069(2) Uani 0.556(3) 1 d PDU A 1
C23_1 C 0.1913(5) 0.8495(7) 0.8818(5) 0.062(2) Uani 0.556(3) 1 d PDU A 1
C24_1 C 0.1459(6) 0.9186(8) 0.8640(5) 0.067(3) Uani 0.556(3) 1 d PDU A 1
C25_1 C 0.1596(4) 1.0097(6) 0.8944(4) 0.058(2) Uani 0.556(3) 1 d PDU A 1
C26_1 C 0.1385(4) 1.0865(6) 0.8692(4) 0.058(2) Uani 0.556(3) 1 d PDU A 1
C27_1 C 0.1728(5) 1.1706(6) 0.8716(4) 0.057(2) Uani 0.556(3) 1 d PDU A 1
C28_1 C 0.1785(4) 1.2120(5) 0.8214(3) 0.0545(18) Uani 0.556(3) 1 d PDU A 1
C29_1 C 0.2367(5) 1.2452(6) 0.8065(4) 0.0571(18) Uani 0.556(3) 1 d PDU A 1
C30_1 C 0.2474(7) 1.2276(10) 0.7489(5) 0.063(3) Uani 0.556(3) 1 d PDU A 1
C31_1 C 0.3162(7) 1.2268(11) 0.7382(6) 0.072(3) Uani 0.556(3) 1 d PDU A 1
C32_1 C 0.3374(8) 1.1668(13) 0.6986(7) 0.084(4) Uani 0.556(3) 1 d PDU A 1
C33_1 C 0.4061(8) 1.1393(11) 0.7173(6) 0.077(3) Uani 0.556(3) 1 d PDU A 1
C34_1 C 0.4285(8) 1.0539(11) 0.7063(8) 0.092(4) Uani 0.556(3) 1 d PDU A 1
C35_1 C 0.3806(7) 0.9862(10) 0.6771(6) 0.083(3) Uani 0.556(3) 1 d PDU A 1
C36_1 C 0.3926(7) 0.8945(9) 0.6857(5) 0.081(3) Uani 0.556(3) 1 d PDU A 1
C37_1 C 0.3373(7) 0.8320(7) 0.6873(5) 0.069(3) Uani 0.556(3) 1 d PDU A 1
C38_1 C 0.3499(5) 0.7702(6) 0.7305(4) 0.062(2) Uani 0.556(3) 1 d PDU A 1
C39_1 C 0.3020(5) 0.7509(6) 0.7626(4) 0.059(2) Uani 0.556(3) 1 d PDU A 1
C40_1 C 0.3254(8) 0.7395(12) 0.8225(5) 0.069(3) Uani 0.556(3) 1 d PDU A 1
C41_1 C 0.2788(5) 0.7587(7) 0.8576(5) 0.064(2) Uani 0.556(3) 1 d PDU A 1
C42_1 C 0.2970(5) 0.7962(7) 0.9096(4) 0.060(2) Uani 0.556(3) 1 d PDU A 1
C43_1 C 0.2460(6) 0.8577(7) 0.9229(4) 0.067(2) Uani 0.556(3) 1 d PDU A 1
C44_1 C 0.2592(7) 0.9364(8) 0.9505(4) 0.069(2) Uani 0.556(3) 1 d PDU A 1
C45_1 C 0.2150(5) 1.0178(8) 0.9351(4) 0.062(2) Uani 0.556(3) 1 d PDU A 1
C46_1 C 0.2446(5) 1.1022(8) 0.9458(3) 0.062(2) Uani 0.556(3) 1 d PDU A 1
C47_1 C 0.2254(4) 1.1756(6) 0.9113(3) 0.0528(17) Uani 0.556(3) 1 d PDU A 1
C48_1 C 0.2825(5) 1.2253(9) 0.8986(4) 0.060(2) Uani 0.556(3) 1 d PDU A 1
C49_1 C 0.2918(5) 1.2504(7) 0.8485(4) 0.059(2) Uani 0.556(3) 1 d PDU A 1
C50_1 C 0.3647(6) 1.2526(6) 0.8341(4) 0.068(2) Uani 0.556(3) 1 d PDU A 1
C51_1 C 0.3690(6) 1.2382(8) 0.7798(4) 0.076(3) Uani 0.556(3) 1 d PDU A 1
C52_1 C 0.4245(8) 1.1933(11) 0.7630(6) 0.077(3) Uani 0.556(3) 1 d PDU A 1
C53_1 C 0.4727(5) 1.1483(7) 0.8049(5) 0.073(2) Uani 0.556(3) 1 d PDU A 1
C54_1 C 0.4988(5) 1.0651(7) 0.7903(5) 0.069(2) Uani 0.556(3) 1 d PDU A 1
C55_1 C 0.4809(7) 1.0171(11) 0.7413(6) 0.082(3) Uani 0.556(3) 1 d PDU A 1
C56_1 C 0.4876(6) 0.9210(10) 0.7498(6) 0.082(3) Uani 0.556(3) 1 d PDU A 1
C57_1 C 0.4443(6) 0.8596(9) 0.7241(5) 0.076(3) Uani 0.556(3) 1 d PDU A 1
C58_1 C 0.4191(8) 0.7905(16) 0.7524(8) 0.070(3) Uani 0.556(3) 1 d PDU A 1
C59_1 C 0.4379(9) 0.7717(15) 0.8052(6) 0.067(3) Uani 0.556(3) 1 d PDU A 1
C60_1 C 0.3931(7) 0.7414(12) 0.8421(6) 0.059(3) Uani 0.556(3) 1 d PDU A 1
C61_1 C 0.4129(5) 0.7926(8) 0.8900(5) 0.064(3) Uani 0.556(3) 1 d PDU A 1
C62_1 C 0.3663(6) 0.8187(7) 0.9247(4) 0.068(2) Uani 0.556(3) 1 d PDU A 1
C63_1 C 0.3781(6) 0.8968(9) 0.9570(4) 0.079(3) Uani 0.556(3) 1 d PDU A 1
C64_1 C 0.3302(6) 0.9569(8) 0.9732(3) 0.067(2) Uani 0.556(3) 1 d PDU A 1
C65_1 C 0.3543(7) 1.0451(8) 0.9793(4) 0.073(3) Uani 0.556(3) 1 d PDU A 1
C66_1 C 0.3148(6) 1.1174(9) 0.9657(4) 0.075(3) Uani 0.556(3) 1 d PDU A 1
C67_1 C 0.3377(5) 1.1923(8) 0.9370(4) 0.068(2) Uani 0.556(3) 1 d PDU A 1
C68_1 C 0.4011(6) 1.1912(10) 0.9244(5) 0.079(3) Uani 0.556(3) 1 d PDU A 1
C69_1 C 0.4127(5) 1.2209(8) 0.8727(6) 0.076(3) Uani 0.556(3) 1 d PDU A 1
C70_1 C 0.4675(6) 1.1651(10) 0.8578(5) 0.080(3) Uani 0.556(3) 1 d PDU A 1
C71_1 C 0.4849(6) 1.0973(10) 0.8982(6) 0.088(3) Uani 0.556(3) 1 d PDU A 1
C72_1 C 0.5036(4) 1.0130(8) 0.8820(5) 0.065(2) Uani 0.556(3) 1 d PDU A 1
C73_1 C 0.5184(11) 0.9964(11) 0.8304(6) 0.068(3) Uani 0.556(3) 1 d PDU A 1
C74_1 C 0.5094(7) 0.9114(12) 0.8046(6) 0.067(3) Uani 0.556(3) 1 d PDU A 1
C75_1 C 0.4852(8) 0.8376(12) 0.8301(6) 0.065(3) Uani 0.556(3) 1 d PDU A 1
C76_1 C 0.4718(6) 0.8497(9) 0.8823(5) 0.068(3) Uani 0.556(3) 1 d PDU A 1
C77_1 C 0.4783(5) 0.9300(9) 0.9131(4) 0.072(3) Uani 0.556(3) 1 d PDU A 1
C78_1 C 0.4373(7) 0.9528(10) 0.9525(5) 0.083(3) Uani 0.556(3) 1 d PDU A 1
C79_1 C 0.4231(5) 1.0429(9) 0.9656(4) 0.075(3) Uani 0.556(3) 1 d PDU A 1
C80_1 C 0.4440(6) 1.1152(10) 0.9404(5) 0.084(3) Uani 0.556(3) 1 d PDU A 1
C81 C -0.01753(14) 0.92728(18) 0.89688(10) 0.0228(5) Uani 1 1 d U . .
C82 C -0.06545(14) 0.95441(19) 0.85340(10) 0.0248(5) Uani 1 1 d U . .
C83 C -0.06699(14) 1.04660(19) 0.85392(10) 0.0245(5) Uani 1 1 d U . .
C84 C -0.01987(14) 1.07489(18) 0.89770(10) 0.0224(5) Uani 1 1 d U . .
C85 C -0.00652(15) 1.16400(19) 0.91023(10) 0.0259(5) Uani 1 1 d U . .
H85A H -0.0316 1.2092 0.8903 0.031 Uiso 1 1 calc R . .
C86 C 0.04078(16) 1.19196(19) 0.94984(11) 0.0269(5) Uani 1 1 d U . .
C87 C 0.0550(2) 1.2861(2) 0.96148(12) 0.0357(7) Uani 1 1 d U . .
C88 C 0.1041(2) 1.2871(2) 1.00234(13) 0.0364(7) Uani 1 1 d U . .
C89 C 0.11969(16) 1.1934(2) 1.01545(11) 0.0279(5) Uani 1 1 d U . .
C90 C 0.16758(15) 1.1673(2) 1.05481(11) 0.0283(5) Uani 1 1 d U . .
H90A H 0.1911 1.2134 1.0752 0.034 Uiso 1 1 calc R . .
C91 C 0.18390(14) 1.0782(2) 1.06667(10) 0.0258(5) Uani 1 1 d U . .
C92 C 0.23697(15) 1.0519(2) 1.10620(11) 0.0290(6) Uani 1 1 d U . .
C93 C 0.23836(15) 0.9596(2) 1.10600(11) 0.0300(6) Uani 1 1 d U . .
C94 C 0.18580(15) 0.9310(2) 1.06622(11) 0.0258(5) Uani 1 1 d U . .
C95 C 0.17253(16) 0.8417(2) 1.05378(11) 0.0286(5) Uani 1 1 d U . .
H95A H 0.1970 0.7965 1.0742 0.034 Uiso 1 1 calc R . .
C96 C 0.12595(16) 0.8138(2) 1.01355(11) 0.0278(5) Uani 1 1 d U . .
C97 C 0.1158(2) 0.7200(2) 0.99844(13) 0.0368(7) Uani 1 1 d U . .
C98 C 0.0667(2) 0.7193(2) 0.95753(12) 0.0353(7) Uani 1 1 d U . .
C99 C 0.04731(16) 0.81252(19) 0.94769(11) 0.0267(5) Uani 1 1 d U . .
C100 C -0.00113(15) 0.83904(19) 0.90843(10) 0.0255(5) Uani 1 1 d U . .
H10A H -0.0247 0.7930 0.8880 0.031 Uiso 1 1 calc R . .
C101 C -0.10121(16) 0.8914(2) 0.81390(11) 0.0299(6) Uani 1 1 d U . .
H10B H -0.1425 0.9207 0.7979 0.036 Uiso 1 1 calc R . .
H10C H -0.1136 0.8358 0.8323 0.036 Uiso 1 1 calc R . .
C102 C -0.0589(2) 0.8653(3) 0.76971(13) 0.0425(8) Uani 1 1 d U . .
H10D H -0.0837 0.8232 0.7450 0.064 Uiso 1 1 calc R . .
H10E H -0.0180 0.8361 0.7854 0.064 Uiso 1 1 calc R . .
H10F H -0.0479 0.9200 0.7505 0.064 Uiso 1 1 calc R . .
C103 C -0.10423(16) 1.1102(2) 0.81517(11) 0.0305(6) Uani 1 1 d U . .
H10G H -0.1196 1.1629 0.8347 0.037 Uiso 1 1 calc R . .
H10H H -0.1438 1.0788 0.7975 0.037 Uiso 1 1 calc R . .
C104 C -0.0618(2) 1.1439(3) 0.77293(13) 0.0420(8) Uani 1 1 d U . .
H10I H -0.0877 1.1861 0.7490 0.063 Uiso 1 1 calc R . .
H10J H -0.0480 1.0922 0.7525 0.063 Uiso 1 1 calc R . .
H10K H -0.0225 1.1750 0.7902 0.063 Uiso 1 1 calc R . .
C105 C 0.0216(3) 1.3639(2) 0.93109(16) 0.0513(11) Uani 1 1 d U . .
H10L H 0.0312 1.4206 0.9514 0.062 Uiso 1 1 calc R . .
H10M H -0.0269 1.3543 0.9274 0.062 Uiso 1 1 calc R . .
C106 C 0.0443(3) 1.3748(3) 0.87568(19) 0.0660(15) Uani 1 1 d U . .
H10N H 0.0215 1.4266 0.8576 0.099 Uiso 1 1 calc R . .
H10O H 0.0337 1.3196 0.8549 0.099 Uiso 1 1 calc R . .
H10P H 0.0923 1.3851 0.8791 0.099 Uiso 1 1 calc R . .
C107 C 0.1399(3) 1.3662(3) 1.02948(16) 0.0523(11) Uani 1 1 d U . .
H10Q H 0.1439 1.3567 1.0684 0.063 Uiso 1 1 calc R . .
H10R H 0.1136 1.4220 1.0214 0.063 Uiso 1 1 calc R . .
C108 C 0.2086(3) 1.3794(4) 1.0123(2) 0.0728(18) Uani 1 1 d U . .
H10S H 0.2296 1.4323 1.0304 0.109 Uiso 1 1 calc R . .
H10T H 0.2049 1.3889 0.9738 0.109 Uiso 1 1 calc R . .
H10U H 0.2355 1.3253 1.0215 0.109 Uiso 1 1 calc R . .
C109 C 0.28241(17) 1.1166(3) 1.13784(12) 0.0362(7) Uani 1 1 d U . .
H10V H 0.3032 1.0853 1.1700 0.043 Uiso 1 1 calc R . .
H10W H 0.2561 1.1679 1.1495 0.043 Uiso 1 1 calc R . .
C110 C 0.33674(18) 1.1537(3) 1.10667(16) 0.0447(9) Uani 1 1 d U . .
H11A H 0.3637 1.1977 1.1286 0.067 Uiso 1 1 calc R . .
H11B H 0.3165 1.1835 1.0743 0.067 Uiso 1 1 calc R . .
H11C H 0.3649 1.1037 1.0971 0.067 Uiso 1 1 calc R . .
C111 C 0.28545(17) 0.8967(3) 1.13755(13) 0.0370(7) Uani 1 1 d U . .
H11D H 0.2604 0.8445 1.1497 0.044 Uiso 1 1 calc R . .
H11E H 0.3063 0.9289 1.1694 0.044 Uiso 1 1 calc R . .
C112 C 0.33948(18) 0.8617(3) 1.10547(16) 0.0429(8) Uani 1 1 d U . .
H11F H 0.3687 0.8204 1.1275 0.064 Uiso 1 1 calc R . .
H11G H 0.3653 0.9130 1.0943 0.064 Uiso 1 1 calc R . .
H11H H 0.3191 0.8293 1.0740 0.064 Uiso 1 1 calc R . .
C113 C 0.1560(3) 0.6430(3) 1.02448(16) 0.0494(10) Uani 1 1 d U . .
H11I H 0.1329 0.5850 1.0153 0.059 Uiso 1 1 calc R . .
H11J H 0.1593 0.6503 1.0635 0.059 Uiso 1 1 calc R . .
C114 C 0.2253(3) 0.6394(3) 1.0072(2) 0.0645(14) Uani 1 1 d U . .
H11K H 0.2513 0.5927 1.0276 0.097 Uiso 1 1 calc R . .
H11L H 0.2469 0.6985 1.0135 0.097 Uiso 1 1 calc R . .
H11M H 0.2224 0.6247 0.9693 0.097 Uiso 1 1 calc R . .
C115 C 0.0374(3) 0.6409(2) 0.92516(15) 0.0469(10) Uani 1 1 d U . .
H11N H -0.0115 0.6453 0.9221 0.056 Uiso 1 1 calc R . .
H11O H 0.0505 0.5837 0.9439 0.056 Uiso 1 1 calc R . .
C116 C 0.0597(3) 0.6378(3) 0.86937(17) 0.0579(12) Uani 1 1 d U . .
H11P H 0.0381 0.5868 0.8496 0.087 Uiso 1 1 calc R . .
H11Q H 0.1079 0.6300 0.8721 0.087 Uiso 1 1 calc R . .
H11R H 0.0474 0.6946 0.8507 0.087 Uiso 1 1 calc R . .
C118_3 C 0.3316(7) 0.4921(9) 0.7886(6) 0.071(5) Uiso 0.318(11) 1 d PGU B 2
H11S_3 H 0.3628 0.4892 0.7634 0.085 Uiso 0.318(11) 1 calc PR B 2
C119_3 C 0.2642(8) 0.4959(10) 0.7716(5) 0.075(6) Uiso 0.318(11) 1 d PGU B 2
H11T_3 H 0.2494 0.4956 0.7347 0.090 Uiso 0.318(11) 1 calc PR B 2
C120_3 C 0.2186(6) 0.5002(10) 0.8085(6) 0.069(5) Uiso 0.318(11) 1 d PGU B 2
H12O_3 H 0.1726 0.5028 0.7968 0.083 Uiso 0.318(11) 1 calc PR B 2
C121_3 C 0.2403(8) 0.5007(9) 0.8625(6) 0.071(5) Uiso 0.318(11) 1 d PGU B 2
H12P_3 H 0.2092 0.5036 0.8877 0.085 Uiso 0.318(11) 1 calc PR B 2
C122_3 C 0.3077(9) 0.4969(10) 0.8796(5) 0.076(6) Uiso 0.318(11) 1 d PGU B 2
H12Q_3 H 0.3226 0.4973 0.9165 0.091 Uiso 0.318(11) 1 calc PR B 2
C123_3 C 0.3534(6) 0.4926(10) 0.8426(7) 0.095(6) Uiso 0.318(11) 1 d PGU B 2
H12R_3 H 0.3994 0.4901 0.8543 0.114 Uiso 0.318(11) 1 calc PR B 2
C117_4 C 0.3761(4) 0.4993(4) 0.7813(3) 0.0513(17) Uiso 0.682(11) 1 d PU B 1
H11U_4 H 0.3723 0.4497 0.7554 0.077 Uiso 0.682(11) 1 calc PR B 1
H11V_4 H 0.4165 0.4913 0.8058 0.077 Uiso 0.682(11) 1 calc PR B 1
H11W_4 H 0.3782 0.5573 0.7626 0.077 Uiso 0.682(11) 1 calc PR B 1
C118_4 C 0.3166(3) 0.4988(4) 0.8120(3) 0.0411(13) Uiso 0.682(11) 1 d PU B 1
C119_4 C 0.2533(3) 0.5010(4) 0.7862(3) 0.0425(13) Uiso 0.682(11) 1 d PU B 1
H11X_4 H 0.2465 0.5032 0.7485 0.051 Uiso 0.682(11) 1 calc PR B 1
C120_4 C 0.1988(4) 0.5001(4) 0.8157(3) 0.0433(13) Uiso 0.682(11) 1 d PU B 1
H12S_4 H 0.1552 0.5013 0.7978 0.052 Uiso 0.682(11) 1 calc PR B 1
C121_4 C 0.2082(3) 0.4974(4) 0.8700(3) 0.0424(14) Uiso 0.682(11) 1 d PU B 1
H12T_4 H 0.1711 0.4970 0.8898 0.051 Uiso 0.682(11) 1 calc PR B 1
C122_4 C 0.2716(4) 0.4954(4) 0.8960(3) 0.0465(15) Uiso 0.682(11) 1 d PU B 1
H12U_4 H 0.2781 0.4936 0.9337 0.056 Uiso 0.682(11) 1 calc PR B 1
C123_4 C 0.3266(4) 0.4959(4) 0.8671(3) 0.0440(15) Uiso 0.682(11) 1 d PU B 1
H12V_4 H 0.3703 0.4942 0.8850 0.053 Uiso 0.682(11) 1 calc PR B 1
C124_5 C 0.4311(6) 0.8366(7) 0.5450(4) 0.056(2) Uiso 0.50 1 d PU C 1
H12A_5 H 0.4397 0.8099 0.5805 0.084 Uiso 0.50 1 calc PR C 1
H12B_5 H 0.4638 0.8139 0.5225 0.084 Uiso 0.50 1 calc PR C 1
H12C_5 H 0.3865 0.8197 0.5293 0.084 Uiso 0.50 1 calc PR C 1
C125_5 C 0.4363(3) 0.9403(4) 0.5490(3) 0.0433(15) Uiso 0.50 1 d PGU C 1
C126_5 C 0.4818(3) 0.9822(4) 0.5863(3) 0.058(2) Uiso 0.50 1 d PGU C 1
H12D_5 H 0.5109 0.9466 0.6098 0.070 Uiso 0.50 1 calc PR C 1
C127_5 C 0.4846(4) 1.0763(5) 0.5891(3) 0.059(2) Uiso 0.50 1 d PGU C 1
H12E_5 H 0.5157 1.1050 0.6146 0.071 Uiso 0.50 1 calc PR C 1
C128_5 C 0.4420(4) 1.1285(3) 0.5548(4) 0.067(3) Uiso 0.50 1 d PGU C 1
H12F_5 H 0.4440 1.1928 0.5567 0.080 Uiso 0.50 1 calc PR C 1
C129_5 C 0.3965(4) 1.0865(5) 0.5175(3) 0.071(3) Uiso 0.50 1 d PGU C 1
H12G_5 H 0.3674 1.1222 0.4940 0.086 Uiso 0.50 1 calc PR C 1
C130_5 C 0.3937(4) 0.9924(5) 0.5147(3) 0.079(5) Uiso 0.50 1 d PGU C 1
H13A_5 H 0.3626 0.9638 0.4892 0.095 Uiso 0.50 1 calc PR C 1
C124_6 C 0.4286(11) 1.1468(14) 0.5504(8) 0.108(6) Uiso 0.50 1 d PU D 2
H12H_6 H 0.4449 1.1722 0.5851 0.162 Uiso 0.50 1 calc PR D 2
H12I_6 H 0.3818 1.1626 0.5417 0.162 Uiso 0.50 1 calc PR D 2
H12J_6 H 0.4542 1.1717 0.5232 0.162 Uiso 0.50 1 calc PR D 2
C125_6 C 0.4355(6) 1.0515(6) 0.5519(5) 0.087(4) Uiso 0.50 1 d PGU D 2
C126_6 C 0.4821(6) 1.0107(8) 0.5887(5) 0.101(5) Uiso 0.50 1 d PGU D 2
H12K_6 H 0.5102 1.0470 0.6126 0.121 Uiso 0.50 1 calc PR D 2
C127_6 C 0.4876(6) 0.9167(9) 0.5905(5) 0.116(5) Uiso 0.50 1 d PGU D 2
H12L_6 H 0.5194 0.8888 0.6157 0.140 Uiso 0.50 1 calc PR D 2
C128_6 C 0.4465(7) 0.8636(6) 0.5555(6) 0.104(5) Uiso 0.50 1 d PGU D 2
H12M_6 H 0.4502 0.7994 0.5567 0.125 Uiso 0.50 1 calc PR D 2
C129_6 C 0.3999(6) 0.9044(8) 0.5187(5) 0.128(6) Uiso 0.50 1 d PGU D 2
H12N_6 H 0.3718 0.8681 0.4948 0.153 Uiso 0.50 1 calc PR D 2
C130_6 C 0.3944(6) 0.9984(8) 0.5169(5) 0.092(6) Uiso 0.50 1 d PGU D 2
H13B_6 H 0.3625 1.0263 0.4917 0.111 Uiso 0.50 1 calc PR D 2
C1_2 C 0.1338(7) 0.9924(9) 0.6947(5) 0.080(3) Uani 0.444(3) 1 d PDU A 2
C2_2 C 0.1877(10) 1.0286(12) 0.6615(8) 0.089(4) Uani 0.444(3) 1 d PDU A 2
C3_2 C 0.2323(9) 0.9662(11) 0.6508(7) 0.086(4) Uani 0.444(3) 1 d PDU A 2
C4_2 C 0.2389(8) 0.8792(9) 0.6677(5) 0.074(3) Uani 0.444(3) 1 d PDU A 2
C5_2 C 0.1904(8) 0.8413(10) 0.7026(6) 0.077(3) Uani 0.444(3) 1 d PDU A 2
C6_2 C 0.1444(10) 0.9036(11) 0.7101(7) 0.088(4) Uani 0.444(3) 1 d PDU A 2
C7_2 C 0.1283(7) 0.8902(9) 0.7642(6) 0.068(3) Uani 0.444(3) 1 d PDU A 2
C8_2 C 0.1093(8) 0.9837(10) 0.7822(6) 0.071(3) Uani 0.444(3) 1 d PDU A 2
C9_2 C 0.1104(6) 1.0388(10) 0.7348(6) 0.078(3) Uani 0.444(3) 1 d PDU A 2
C10_2 C 0.1303(8) 1.1220(11) 0.7479(6) 0.072(3) Uani 0.444(3) 1 d PDU A 2
C11_2 C 0.1786(8) 1.1644(12) 0.7130(6) 0.068(3) Uani 0.444(3) 1 d PDU A 2
C12_2 C 0.1997(8) 1.1178(13) 0.6739(8) 0.079(4) Uani 0.444(3) 1 d PDU A 2
C13_2 C 0.2702(8) 1.1174(13) 0.6693(9) 0.064(3) Uani 0.444(3) 1 d PDU A 2
C14_2 C 0.2909(7) 1.0228(12) 0.6550(7) 0.067(3) Uani 0.444(3) 1 d PDU A 2
C15_2 C 0.3530(7) 0.9919(10) 0.6723(7) 0.064(3) Uani 0.444(3) 1 d PDU A 2
C16_2 C 0.3626(7) 0.8882(11) 0.6898(6) 0.076(3) Uani 0.444(3) 1 d PDU A 2
C17_2 C 0.3045(7) 0.8387(10) 0.6843(6) 0.066(3) Uani 0.444(3) 1 d PDU A 2
C18_2 C 0.2924(6) 0.7725(7) 0.7235(5) 0.063(2) Uani 0.444(3) 1 d PDU A 2
C19_2 C 0.2272(9) 0.779(2) 0.7400(7) 0.056(3) Uani 0.444(3) 1 d PDU A 2
C20_2 C 0.2130(6) 0.7721(9) 0.7917(5) 0.063(3) Uani 0.444(3) 1 d PDU A 2
C21_2 C 0.1564(6) 0.8380(7) 0.8050(4) 0.055(2) Uani 0.444(3) 1 d PDU A 2
C22_2 C 0.1651(6) 0.8642(9) 0.8590(5) 0.059(2) Uani 0.444(3) 1 d PDU A 2
C23_2 C 0.1478(7) 0.9540(10) 0.8746(5) 0.061(3) Uani 0.444(3) 1 d PDU A 2
C24_2 C 0.1222(5) 1.0118(7) 0.8324(5) 0.061(2) Uani 0.444(3) 1 d PDU A 2
C25_2 C 0.1432(5) 1.1115(8) 0.8456(4) 0.062(2) Uani 0.444(3) 1 d PDU A 2
C26_2 C 0.1471(7) 1.1626(9) 0.8005(5) 0.058(3) Uani 0.444(3) 1 d PDU A 2
C27_2 C 0.1969(6) 1.2270(8) 0.7927(4) 0.060(2) Uani 0.444(3) 1 d PDU A 2
C28_2 C 0.2246(6) 1.2264(12) 0.7443(6) 0.046(2) Uani 0.444(3) 1 d PDU A 2
C29_2 C 0.2933(7) 1.2325(14) 0.7431(7) 0.066(3) Uani 0.444(3) 1 d PDU A 2
C30_2 C 0.3161(7) 1.1678(13) 0.6993(7) 0.060(3) Uani 0.444(3) 1 d PDU A 2
C31_2 C 0.3828(8) 1.1384(13) 0.7093(8) 0.073(4) Uani 0.444(3) 1 d PDU A 2
C32_2 C 0.4027(7) 1.0487(12) 0.6971(6) 0.070(3) Uani 0.444(3) 1 d PDU A 2
C33_2 C 0.4582(7) 1.0170(12) 0.7351(7) 0.067(3) Uani 0.444(3) 1 d PDU A 2
C34_2 C 0.4656(7) 0.9290(12) 0.7533(8) 0.080(3) Uani 0.444(3) 1 d PDU A 2
C35_2 C 0.4153(7) 0.8587(11) 0.7284(6) 0.075(3) Uani 0.444(3) 1 d PDU A 2
C36_2 C 0.4103(10) 0.7837(19) 0.7588(10) 0.070(4) Uani 0.444(3) 1 d PDU A 2
C37_2 C 0.3441(6) 0.7491(9) 0.7616(5) 0.066(3) Uani 0.444(3) 1 d PDU A 2
C38_2 C 0.3241(9) 0.7257(16) 0.8123(7) 0.069(3) Uani 0.444(3) 1 d PDU A 2
C39_2 C 0.2648(7) 0.7452(9) 0.8316(5) 0.068(3) Uani 0.444(3) 1 d PDU A 2
C40_2 C 0.2698(7) 0.7768(9) 0.8898(5) 0.062(2) Uani 0.444(3) 1 d PDU A 2
C41_2 C 0.2169(6) 0.8338(8) 0.9007(5) 0.054(2) Uani 0.444(3) 1 d PDU A 2
C42_2 C 0.2268(6) 0.9103(7) 0.9367(4) 0.054(2) Uani 0.444(3) 1 d PDU A 2
C43_2 C 0.1895(6) 0.9902(8) 0.9219(4) 0.052(2) Uani 0.444(3) 1 d PDU A 2
C44_2 C 0.2137(7) 1.0770(8) 0.9327(4) 0.058(2) Uani 0.444(3) 1 d PDU A 2
C45_2 C 0.1887(6) 1.1436(8) 0.8894(5) 0.061(3) Uani 0.444(3) 1 d PDU A 2
C46_2 C 0.2266(6) 1.2180(9) 0.8876(5) 0.069(3) Uani 0.444(3) 1 d PDU A 2
C47_2 C 0.2365(7) 1.2586(9) 0.8384(5) 0.074(3) Uani 0.444(3) 1 d PDU A 2
C48_2 C 0.3057(7) 1.2782(9) 0.8349(6) 0.076(3) Uani 0.444(3) 1 d PDU A 2
C49_2 C 0.3347(7) 1.2579(9) 0.7917(6) 0.076(3) Uani 0.444(3) 1 d PDU A 2
C50_2 C 0.4095(8) 1.2233(9) 0.7992(7) 0.077(3) Uani 0.444(3) 1 d PDU A 2
C51_2 C 0.4248(10) 1.1708(11) 0.7563(7) 0.068(3) Uani 0.444(3) 1 d PDU A 2
C52_2 C 0.4715(6) 1.0948(10) 0.7673(6) 0.076(3) Uani 0.444(3) 1 d PDU A 2
C53_2 C 0.4996(6) 1.0836(10) 0.8223(6) 0.070(3) Uani 0.444(3) 1 d PDU A 2
C54_2 C 0.5116(14) 0.9942(13) 0.8398(8) 0.068(4) Uani 0.444(3) 1 d PDU A 2
C55_2 C 0.4962(10) 0.9131(15) 0.8084(9) 0.074(4) Uani 0.444(3) 1 d PDU A 2
C56_2 C 0.4830(11) 0.8368(14) 0.8424(7) 0.067(4) Uani 0.444(3) 1 d PDU A 2
C57_2 C 0.4383(13) 0.777(2) 0.8153(8) 0.075(4) Uani 0.444(3) 1 d PDU A 2
C58_2 C 0.3852(10) 0.7537(18) 0.8432(7) 0.074(4) Uani 0.444(3) 1 d PDU A 2
C59_2 C 0.3945(6) 0.7636(9) 0.8972(5) 0.058(3) Uani 0.444(3) 1 d PDU A 2
C60_2 C 0.3314(6) 0.7808(9) 0.9181(5) 0.065(3) Uani 0.444(3) 1 d PDU A 2
C61_2 C 0.3376(7) 0.8523(9) 0.9566(4) 0.070(3) Uani 0.444(3) 1 d PDU A 2
C62_2 C 0.2926(7) 0.9186(8) 0.9663(4) 0.062(3) Uani 0.444(3) 1 d PDU A 2
C63_2 C 0.3123(7) 1.0091(9) 0.9793(4) 0.064(3) Uani 0.444(3) 1 d PDU A 2
C64_2 C 0.2715(8) 1.0859(9) 0.9631(5) 0.067(3) Uani 0.444(3) 1 d PDU A 2
C65_2 C 0.3139(7) 1.1640(10) 0.9578(6) 0.073(3) Uani 0.444(3) 1 d PDU A 2
C66_2 C 0.2911(7) 1.2244(11) 0.9193(6) 0.070(3) Uani 0.444(3) 1 d PDU A 2
C67_2 C 0.3368(6) 1.2626(9) 0.8895(5) 0.074(3) Uani 0.444(3) 1 d PDU A 2
C68_2 C 0.4023(5) 1.2357(9) 0.8954(5) 0.054(2) Uani 0.444(3) 1 d PDU A 2
C69_2 C 0.4377(8) 1.2169(10) 0.8495(6) 0.080(3) Uani 0.444(3) 1 d PDU A 2
C70_2 C 0.4831(8) 1.1424(12) 0.8630(7) 0.078(3) Uani 0.444(3) 1 d PDU A 2
C71_2 C 0.4708(9) 1.1093(11) 0.9158(8) 0.089(4) Uani 0.444(3) 1 d PDU A 2
C72_2 C 0.4762(6) 1.0179(10) 0.9301(5) 0.081(3) Uani 0.444(3) 1 d PDU A 2
C73_2 C 0.5021(7) 0.9628(11) 0.8934(6) 0.072(3) Uani 0.444(3) 1 d PDU A 2
C74_2 C 0.4833(8) 0.8709(12) 0.8943(7) 0.075(4) Uani 0.444(3) 1 d PDU A 2
C75_2 C 0.4382(6) 0.8284(8) 0.9237(5) 0.067(3) Uani 0.444(3) 1 d PDU A 2
C76_2 C 0.4072(7) 0.8843(10) 0.9585(5) 0.083(3) Uani 0.444(3) 1 d PDU A 2
C77_2 C 0.4262(9) 0.9750(11) 0.9649(7) 0.084(4) Uani 0.444(3) 1 d PDU A 2
C78_2 C 0.3815(9) 1.0367(11) 0.9789(8) 0.087(4) Uani 0.444(3) 1 d PDU A 2
C79_2 C 0.3806(6) 1.1298(9) 0.9659(5) 0.074(3) Uani 0.444(3) 1 d PDU A 2
C80_2 C 0.4259(7) 1.1706(11) 0.9353(6) 0.075(3) Uani 0.444(3) 1 d PDU A 2

loop_
_atom_site_aniso_label
_atom_site_aniso_U_11
_atom_site_aniso_U_22
_atom_site_aniso_U_33
_atom_site_aniso_U_23
_atom_site_aniso_U_13
_atom_site_aniso_U_12
Sm1 0.0325(3) 0.0470(5) 0.0199(2) -0.0060(3) -0.00623(17) 0.0000(3)
Sm2 0.0350(5) 0.0417(5) 0.0194(3) -0.0061(4) -0.0014(3) -0.0086(4)
Sm3 0.0550(8) 0.168(2) 0.0292(6) 0.0182(8) -0.0036(5) 0.0338(10)
Ni1 0.02333(17) 0.01922(16) 0.01377(15) -0.00014(10) -0.00167(11) -0.00149(11)
N1 0.0239(10) 0.0219(10) 0.0146(8) 0.0000(7) -0.0022(7) -0.0023(7)
N2 0.0299(11) 0.0216(10) 0.0179(9) -0.0008(7) -0.0029(8) -0.0038(8)
N3 0.0237(10) 0.0273(11) 0.0163(9) 0.0001(7) -0.0014(8) -0.0016(8)
N4 0.0316(11) 0.0179(9) 0.0184(9) 0.0004(7) -0.0017(8) 0.0013(8)
C1_1 0.054(5) 0.072(6) 0.094(6) -0.006(5) -0.030(5) -0.005(4)
C2_1 0.080(6) 0.076(5) 0.074(5) 0.016(5) -0.036(5) 0.024(5)
C3_1 0.089(7) 0.091(7) 0.055(6) 0.012(5) -0.039(5) 0.006(6)
C4_1 0.095(6) 0.091(6) 0.044(4) -0.018(4) -0.039(5) 0.021(6)
C5_1 0.095(7) 0.076(6) 0.086(6) -0.043(5) -0.052(5) 0.017(5)
C6_1 0.063(6) 0.088(6) 0.097(7) -0.024(6) -0.036(5) -0.021(5)
C7_1 0.037(4) 0.051(5) 0.127(8) -0.021(6) -0.016(5) -0.007(4)
C8_1 0.033(3) 0.058(4) 0.108(6) -0.001(4) 0.013(4) -0.001(3)
C9_1 0.030(4) 0.048(5) 0.111(6) -0.010(4) -0.017(4) 0.014(3)
C10_1 0.033(3) 0.054(4) 0.091(5) -0.005(4) -0.010(3) 0.002(3)
C11_1 0.046(4) 0.057(4) 0.064(5) 0.014(4) -0.015(4) 0.016(4)
C12_1 0.069(6) 0.074(6) 0.071(6) 0.004(5) -0.035(5) 0.021(5)
C13_1 0.090(7) 0.057(5) 0.056(5) 0.029(4) -0.015(5) 0.017(5)
C14_1 0.106(8) 0.086(5) 0.041(4) 0.028(4) -0.020(6) 0.028(6)
C15_1 0.125(8) 0.091(6) 0.031(4) 0.013(4) 0.013(7) 0.013(7)
C16_1 0.130(9) 0.102(7) 0.034(5) 0.012(5) 0.008(7) 0.029(7)
C17_1 0.121(8) 0.096(6) 0.032(4) -0.024(4) -0.018(6) 0.019(6)
C18_1 0.094(7) 0.080(6) 0.034(4) -0.022(4) -0.021(5) 0.018(6)
C19_1 0.089(6) 0.053(4) 0.080(5) -0.033(4) -0.047(5) 0.017(4)
C20_1 0.070(6) 0.043(5) 0.079(6) -0.019(5) -0.008(5) -0.005(5)
C21_1 0.051(5) 0.046(5) 0.111(6) -0.017(5) -0.004(5) -0.010(4)
C22_1 0.065(4) 0.046(4) 0.099(5) 0.005(4) 0.024(4) -0.009(3)
C23_1 0.048(5) 0.052(4) 0.088(7) 0.026(5) 0.021(4) 0.003(4)
C24_1 0.043(4) 0.057(5) 0.107(7) 0.007(5) 0.032(5) 0.002(4)
C25_1 0.033(3) 0.071(5) 0.075(5) -0.003(4) 0.029(4) -0.002(3)
C26_1 0.040(3) 0.073(5) 0.067(5) 0.007(4) 0.027(3) -0.002(3)
C27_1 0.052(4) 0.061(5) 0.059(5) 0.011(4) 0.011(4) 0.018(4)
C28_1 0.069(5) 0.038(3) 0.055(4) 0.007(3) 0.001(4) 0.011(3)
C29_1 0.078(5) 0.037(3) 0.056(4) 0.001(3) 0.008(4) 0.003(4)
C30_1 0.088(7) 0.044(4) 0.056(5) 0.022(4) 0.009(5) 0.015(6)
C31_1 0.113(8) 0.042(4) 0.062(5) 0.017(4) 0.013(6) 0.001(6)
C32_1 0.104(8) 0.074(6) 0.076(6) 0.030(5) 0.020(7) -0.003(7)
C33_1 0.111(8) 0.064(5) 0.064(6) 0.007(5) 0.044(6) -0.016(6)
C34_1 0.101(8) 0.105(7) 0.079(7) -0.004(6) 0.048(7) -0.010(7)
C35_1 0.119(8) 0.091(6) 0.045(5) -0.021(4) 0.043(6) -0.016(7)
C36_1 0.102(7) 0.097(6) 0.050(4) -0.014(4) 0.034(5) 0.014(6)
C37_1 0.097(7) 0.053(4) 0.055(4) -0.022(4) -0.001(5) 0.010(5)
C38_1 0.082(5) 0.049(4) 0.052(4) -0.016(3) -0.004(4) 0.011(4)
C39_1 0.057(4) 0.041(3) 0.077(5) -0.013(4) -0.008(4) 0.009(3)
C40_1 0.074(5) 0.052(6) 0.076(6) 0.005(5) -0.013(5) 0.009(4)
C41_1 0.071(5) 0.047(4) 0.078(6) 0.005(5) 0.016(5) -0.002(4)
C42_1 0.060(5) 0.068(5) 0.052(4) 0.015(4) 0.003(4) 0.015(4)
C43_1 0.076(5) 0.065(5) 0.066(5) 0.026(4) 0.033(4) 0.009(4)
C44_1 0.084(6) 0.089(6) 0.038(4) 0.019(4) 0.020(4) 0.009(5)
C45_1 0.059(5) 0.086(6) 0.046(4) 0.006(4) 0.029(4) 0.011(5)
C46_1 0.049(5) 0.108(6) 0.027(3) -0.019(4) 0.001(3) 0.011(5)
C47_1 0.053(4) 0.062(4) 0.047(4) -0.006(3) 0.023(3) -0.002(3)
C48_1 0.059(5) 0.066(5) 0.055(5) -0.020(4) 0.013(4) -0.005(4)
C49_1 0.068(5) 0.041(4) 0.067(5) -0.012(4) 0.010(4) -0.002(4)
C50_1 0.097(5) 0.043(4) 0.067(4) -0.008(3) 0.025(4) -0.003(4)
C51_1 0.090(6) 0.053(5) 0.094(6) -0.007(5) 0.050(5) -0.014(5)
C52_1 0.078(6) 0.071(7) 0.090(6) -0.018(5) 0.046(5) -0.023(6)
C53_1 0.044(4) 0.072(5) 0.109(6) -0.004(5) 0.038(4) -0.010(4)
C54_1 0.042(4) 0.079(5) 0.091(6) -0.001(5) 0.031(4) -0.009(4)
C55_1 0.068(7) 0.110(6) 0.076(6) -0.002(5) 0.043(6) -0.010(6)
C56_1 0.059(6) 0.101(6) 0.093(6) -0.018(5) 0.038(5) -0.006(6)
C57_1 0.080(6) 0.087(6) 0.068(5) -0.018(4) 0.038(5) 0.007(6)
C58_1 0.070(5) 0.075(6) 0.069(6) 0.005(5) 0.023(5) 0.019(5)
C59_1 0.061(5) 0.070(5) 0.073(6) -0.009(5) 0.019(5) 0.018(4)
C60_1 0.057(4) 0.058(5) 0.066(5) -0.003(4) 0.017(4) 0.028(4)
C61_1 0.047(5) 0.067(5) 0.074(5) 0.015(5) -0.008(4) 0.022(4)
C62_1 0.083(5) 0.074(5) 0.045(4) 0.016(4) 0.001(4) 0.021(4)
C63_1 0.081(6) 0.110(7) 0.041(4) 0.017(4) -0.014(5) 0.030(6)
C64_1 0.094(6) 0.082(6) 0.026(3) 0.017(4) 0.011(4) 0.011(5)
C65_1 0.097(7) 0.095(6) 0.026(3) -0.012(4) 0.005(5) 0.027(6)
C66_1 0.085(6) 0.104(7) 0.033(3) -0.013(5) -0.005(4) 0.017(6)
C67_1 0.063(5) 0.082(5) 0.056(5) -0.032(4) -0.007(4) -0.006(4)
C68_1 0.068(6) 0.091(6) 0.073(6) -0.034(5) -0.018(5) 0.003(5)
C69_1 0.048(5) 0.086(6) 0.097(7) -0.053(5) 0.016(5) -0.023(4)
C70_1 0.040(6) 0.074(6) 0.123(6) -0.039(5) -0.003(5) -0.012(5)
C71_1 0.035(5) 0.120(7) 0.102(7) -0.038(6) -0.022(5) -0.008(5)
C72_1 0.025(3) 0.088(6) 0.077(6) -0.003(5) -0.011(3) 0.001(4)
C73_1 0.026(5) 0.078(6) 0.103(7) -0.011(5) 0.017(5) -0.002(4)
C74_1 0.028(5) 0.087(5) 0.090(5) -0.026(5) 0.027(4) -0.005(4)
C75_1 0.034(4) 0.075(5) 0.088(6) -0.017(5) 0.025(4) 0.002(4)
C76_1 0.051(5) 0.080(6) 0.067(6) -0.013(5) -0.020(4) 0.029(4)
C77_1 0.038(4) 0.109(7) 0.063(5) -0.014(5) -0.019(4) 0.020(4)
C78_1 0.070(6) 0.130(8) 0.042(5) 0.000(5) -0.029(4) 0.019(6)
C79_1 0.060(5) 0.106(6) 0.051(4) -0.021(5) -0.024(4) 0.013(5)
C80_1 0.066(5) 0.104(6) 0.073(5) -0.043(5) -0.034(4) 0.015(5)
C81 0.0282(12) 0.0236(11) 0.0157(9) -0.0012(8) -0.0013(8) -0.0041(9)
C82 0.0273(12) 0.0292(13) 0.0166(10) -0.0015(9) -0.0032(8) -0.0024(10)
C83 0.0271(12) 0.0291(13) 0.0164(10) 0.0002(9) -0.0021(8) -0.0006(10)
C84 0.0266(12) 0.0236(11) 0.0160(9) 0.0008(8) -0.0018(8) -0.0006(9)
C85 0.0355(14) 0.0226(11) 0.0184(10) 0.0030(9) -0.0032(9) -0.0003(10)
C86 0.0383(15) 0.0217(11) 0.0191(10) 0.0015(9) -0.0039(10) -0.0035(10)
C87 0.057(2) 0.0229(12) 0.0248(12) 0.0033(10) -0.0091(12) -0.0079(13)
C88 0.056(2) 0.0249(13) 0.0254(13) 0.0013(10) -0.0073(13) -0.0099(13)
C89 0.0365(14) 0.0263(12) 0.0195(10) -0.0007(9) -0.0026(10) -0.0086(11)
C90 0.0334(14) 0.0311(13) 0.0191(10) -0.0032(9) -0.0034(9) -0.0083(11)
C91 0.0264(12) 0.0326(13) 0.0176(10) -0.0012(9) -0.0008(9) -0.0060(10)
C92 0.0276(13) 0.0406(15) 0.0175(10) -0.0021(10) -0.0025(9) -0.0035(11)
C93 0.0277(13) 0.0429(17) 0.0185(11) -0.0003(11) -0.0017(9) 0.0011(12)
C94 0.0266(12) 0.0317(13) 0.0183(10) 0.0002(9) -0.0010(9) 0.0027(10)
C95 0.0345(14) 0.0287(13) 0.0214(11) 0.0021(9) -0.0018(10) 0.0034(11)
C96 0.0367(14) 0.0242(12) 0.0211(11) 0.0011(9) -0.0019(10) 0.0024(10)
C97 0.059(2) 0.0238(13) 0.0258(13) 0.0007(10) -0.0050(13) 0.0035(13)
C98 0.058(2) 0.0224(12) 0.0235(12) 0.0008(10) -0.0053(12) 0.0013(13)
C99 0.0388(15) 0.0208(11) 0.0190(10) -0.0006(8) -0.0032(10) -0.0020(10)
C100 0.0346(14) 0.0222(11) 0.0188(10) -0.0025(8) -0.0011(9) -0.0051(10)
C101 0.0316(14) 0.0357(14) 0.0210(11) -0.0054(10) -0.0036(10) -0.0070(11)
C102 0.0447(19) 0.057(2) 0.0257(13) -0.0165(14) 0.0019(12) -0.0100(16)
C103 0.0319(14) 0.0369(15) 0.0210(11) 0.0035(10) -0.0047(10) 0.0019(12)
C104 0.0460(19) 0.053(2) 0.0262(14) 0.0164(14) 0.0015(13) 0.0074(16)
C105 0.086(3) 0.0227(14) 0.0394(18) 0.0051(13) -0.0202(19) -0.0034(16)
C106 0.098(4) 0.050(2) 0.045(2) 0.0256(19) -0.017(2) -0.025(2)
C107 0.084(3) 0.0319(16) 0.0347(17) -0.0006(13) -0.0195(18) -0.0191(18)
C108 0.090(4) 0.065(3) 0.057(3) 0.013(2) -0.018(3) -0.050(3)
C109 0.0329(15) 0.0512(19) 0.0226(12) -0.0059(12) -0.0060(10) -0.0069(14)
C110 0.0298(15) 0.064(2) 0.0395(17) -0.0143(17) -0.0008(13) -0.0110(16)
C111 0.0321(15) 0.052(2) 0.0246(12) 0.0052(13) -0.0060(11) 0.0064(14)
C112 0.0294(15) 0.058(2) 0.0396(17) 0.0058(16) -0.0022(13) 0.0095(15)
C113 0.080(3) 0.0273(15) 0.0365(17) 0.0018(13) -0.0127(18) 0.0120(17)
C114 0.087(4) 0.046(2) 0.056(3) -0.003(2) -0.008(2) 0.034(2)
C115 0.079(3) 0.0227(13) 0.0353(16) -0.0013(12) -0.0116(17) -0.0018(16)
C116 0.096(4) 0.0369(19) 0.0374(19) -0.0151(15) -0.006(2) 0.008(2)
C1_2 0.080(6) 0.081(6) 0.068(6) 0.008(5) -0.045(5) -0.002(5)
C2_2 0.123(8) 0.088(7) 0.045(6) -0.001(6) -0.039(6) 0.025(7)
C3_2 0.105(9) 0.112(8) 0.034(5) -0.011(6) -0.020(7) 0.002(8)
C4_2 0.104(7) 0.067(6) 0.042(4) -0.021(4) -0.026(5) 0.002(6)
C5_2 0.082(7) 0.063(6) 0.077(6) -0.033(5) -0.035(6) 0.005(6)
C6_2 0.082(9) 0.086(7) 0.088(8) -0.028(7) -0.027(7) -0.014(7)
C7_2 0.042(5) 0.066(6) 0.091(7) 0.018(6) -0.018(5) -0.015(5)
C8_2 0.044(6) 0.066(7) 0.100(7) 0.010(6) -0.004(6) 0.008(5)
C9_2 0.042(5) 0.086(7) 0.102(7) 0.009(7) -0.018(5) 0.021(5)
C10_2 0.044(5) 0.082(7) 0.088(7) 0.005(6) 0.001(5) 0.016(5)
C11_2 0.068(7) 0.081(7) 0.054(5) 0.024(5) 0.001(6) 0.028(6)
C12_2 0.102(8) 0.081(6) 0.049(5) 0.023(5) -0.019(7) 0.029(7)
C13_2 0.081(7) 0.084(7) 0.025(4) 0.011(5) -0.003(6) -0.009(7)
C14_2 0.088(7) 0.097(7) 0.019(4) -0.006(5) 0.018(5) -0.010(7)
C15_2 0.075(7) 0.081(6) 0.040(5) 0.001(5) 0.026(6) -0.004(6)
C16_2 0.094(8) 0.086(7) 0.053(5) -0.019(5) 0.022(6) -0.002(7)
C17_2 0.076(7) 0.066(6) 0.057(6) -0.029(5) 0.013(6) -0.009(7)
C18_2 0.073(5) 0.043(4) 0.073(5) -0.018(4) 0.006(5) -0.002(4)
C19_2 0.060(6) 0.037(5) 0.071(6) -0.019(5) 0.003(5) -0.006(5)
C20_2 0.064(6) 0.052(6) 0.072(6) -0.009(5) 0.001(5) -0.019(5)
C21_2 0.055(5) 0.046(4) 0.066(5) -0.006(4) 0.014(4) -0.016(4)
C22_2 0.049(5) 0.061(5) 0.073(6) -0.008(5) 0.029(4) -0.018(4)
C23_2 0.037(4) 0.080(7) 0.072(6) -0.004(6) 0.028(4) -0.007(6)
C24_2 0.038(4) 0.072(5) 0.076(5) 0.005(4) 0.022(4) 0.003(4)
C25_2 0.053(5) 0.073(6) 0.064(5) 0.009(5) 0.025(4) 0.031(5)
C26_2 0.055(6) 0.058(5) 0.059(6) 0.003(5) -0.004(5) 0.020(5)
C27_2 0.057(5) 0.061(5) 0.060(5) 0.017(4) -0.008(4) 0.014(4)
C28_2 0.042(5) 0.038(4) 0.058(5) 0.016(4) 0.006(4) 0.005(5)
C29_2 0.070(7) 0.046(6) 0.084(7) 0.027(5) 0.020(6) -0.006(6)
C30_2 0.075(7) 0.054(5) 0.055(5) 0.025(4) 0.026(5) -0.009(6)
C31_2 0.075(8) 0.074(6) 0.075(7) 0.033(5) 0.025(6) -0.014(6)
C32_2 0.079(7) 0.084(6) 0.055(6) 0.000(5) 0.038(6) -0.026(6)
C33_2 0.041(6) 0.105(6) 0.061(6) 0.011(5) 0.024(5) -0.008(5)
C34_2 0.052(6) 0.105(7) 0.089(6) -0.026(6) 0.031(6) -0.010(6)
C35_2 0.075(7) 0.077(6) 0.077(6) -0.014(5) 0.032(6) 0.008(6)
C36_2 0.071(6) 0.069(6) 0.071(7) -0.002(6) 0.008(6) 0.014(6)
C37_2 0.073(6) 0.055(5) 0.074(6) -0.006(5) 0.020(5) 0.011(5)
C38_2 0.070(6) 0.054(6) 0.080(6) -0.011(6) -0.009(6) -0.002(5)
C39_2 0.088(7) 0.048(5) 0.070(6) -0.007(5) 0.022(6) -0.012(5)
C40_2 0.081(6) 0.056(5) 0.052(5) 0.010(5) 0.018(5) -0.006(5)
C41_2 0.045(5) 0.066(6) 0.054(5) 0.013(5) 0.013(4) -0.016(5)
C42_2 0.063(5) 0.067(5) 0.036(4) -0.005(4) 0.025(4) -0.021(5)
C43_2 0.043(5) 0.083(6) 0.034(4) -0.007(4) 0.019(4) -0.010(5)
C44_2 0.064(6) 0.070(6) 0.042(5) -0.002(5) 0.021(4) 0.016(5)
C45_2 0.068(6) 0.064(6) 0.053(5) -0.009(5) 0.018(5) 0.025(5)
C46_2 0.066(6) 0.071(6) 0.070(6) -0.017(5) 0.013(5) 0.010(5)
C47_2 0.090(6) 0.067(6) 0.063(6) -0.010(5) -0.009(6) 0.009(5)
C48_2 0.088(7) 0.042(5) 0.088(7) -0.004(5) -0.027(6) 0.003(5)
C49_2 0.077(6) 0.047(5) 0.101(7) 0.023(5) 0.003(6) -0.012(5)
C50_2 0.096(7) 0.051(5) 0.087(6) 0.011(5) 0.026(6) -0.005(5)
C51_2 0.069(6) 0.056(6) 0.083(7) 0.002(5) 0.021(6) -0.030(5)
C52_2 0.051(5) 0.085(7) 0.096(7) 0.005(6) 0.024(5) -0.013(5)
C53_2 0.039(4) 0.077(6) 0.095(7) -0.011(6) 0.009(5) -0.001(4)
C54_2 0.026(6) 0.084(6) 0.095(7) -0.016(6) 0.006(6) -0.005(5)
C55_2 0.038(7) 0.089(6) 0.097(7) -0.010(6) 0.020(6) 0.003(6)
C56_2 0.041(6) 0.071(6) 0.086(7) 0.011(6) -0.011(6) 0.020(5)
C57_2 0.066(6) 0.070(6) 0.089(7) 0.009(7) 0.011(6) 0.012(6)
C58_2 0.076(7) 0.069(7) 0.076(6) 0.011(6) 0.008(6) 0.009(6)
C59_2 0.052(6) 0.066(6) 0.054(5) 0.016(5) -0.006(4) 0.005(5)
C60_2 0.049(5) 0.080(6) 0.064(5) 0.038(5) -0.003(5) 0.008(5)
C61_2 0.086(6) 0.090(6) 0.032(4) 0.024(4) 0.001(4) 0.018(5)
C62_2 0.076(6) 0.085(6) 0.025(4) 0.018(4) 0.005(4) 0.003(5)
C63_2 0.071(6) 0.095(7) 0.027(4) -0.007(4) 0.010(4) 0.006(5)
C64_2 0.072(6) 0.096(7) 0.035(5) -0.017(5) 0.013(5) -0.009(6)
C65_2 0.079(6) 0.084(7) 0.053(6) -0.018(6) -0.010(5) -0.003(6)
C66_2 0.075(6) 0.061(6) 0.074(7) -0.020(6) 0.011(6) -0.009(5)
C67_2 0.074(6) 0.067(5) 0.079(6) -0.026(5) 0.005(5) -0.003(5)
C68_2 0.045(5) 0.064(6) 0.052(5) -0.013(5) 0.000(4) -0.016(4)
C69_2 0.064(6) 0.070(6) 0.101(7) -0.026(6) -0.005(6) -0.010(6)
C70_2 0.030(5) 0.076(7) 0.122(7) -0.032(6) -0.011(6) 0.006(5)
C71_2 0.053(7) 0.110(7) 0.097(8) -0.040(7) -0.021(6) 0.005(6)
C72_2 0.055(5) 0.111(6) 0.068(5) -0.013(5) -0.030(5) -0.007(5)
C73_2 0.034(5) 0.098(8) 0.076(7) 0.000(7) -0.020(5) 0.004(6)
C74_2 0.048(6) 0.090(8) 0.079(8) 0.010(7) -0.028(6) 0.014(6)
C75_2 0.060(5) 0.079(6) 0.057(5) 0.010(5) -0.022(4) 0.019(5)
C76_2 0.092(7) 0.100(7) 0.046(5) 0.001(5) -0.035(6) 0.020(7)
C77_2 0.086(7) 0.109(8) 0.048(6) -0.012(6) -0.032(6) 0.022(7)
C78_2 0.094(8) 0.111(7) 0.051(6) -0.009(6) -0.007(7) 0.014(8)
C79_2 0.080(6) 0.086(6) 0.052(5) 0.004(5) -0.011(5) -0.001(5)
C80_2 0.064(7) 0.076(7) 0.078(7) -0.020(6) -0.024(6) -0.011(6)

loop_
_atom_type_symbol
_atom_type_description
_atom_type_scat_dispersion_real
_atom_type_scat_dispersion_imag
_atom_type_scat_source
C C -0.0020 0.0020 'International Tables Vol C Tables 4.2.6.8 and 6.1.1.4'
H H 0.0000 0.0000 'International Tables Vol C Tables 4.2.6.8 and 6.1.1.4'
N N -0.0031 0.0040 'International Tables Vol C Tables 4.2.6.8 and 6.1.1.4'
Ni Ni 0.1906 1.3024 'International Tables Vol C Tables 4.2.6.8 and 6.1.1.4'
Sm Sm -0.2130 4.0092 'International Tables Vol C Tables 4.2.6.8 and 6.1.1.4'

loop_
_geom_angle_atom_site_label_1
_geom_angle_atom_site_label_2
_geom_angle_atom_site_label_3
_geom_angle
C79_1 Sm1 C80_1 30.0(3)
C79_1 Sm1 C78_2 21.0(4)
C80_1 Sm1 C78_2 46.1(5)
C79_1 Sm1 C65_1 33.0(3)
C80_1 Sm1 C65_1 54.7(4)
C78_2 Sm1 C65_1 12.4(4)
C79_1 Sm1 C79_2 34.4(4)
C80_1 Sm1 C79_2 33.7(4)
C78_2 Sm1 C79_2 31.0(3)
C65_1 Sm1 C79_2 31.1(4)
C79_1 Sm1 C68_1 55.4(4)
C80_1 Sm1 C68_1 31.8(3)
C78_2 Sm1 C68_1 61.6(5)
C65_1 Sm1 C68_1 63.4(4)
C79_2 Sm1 C68_1 32.3(4)
C67_1 Sm2 C68_1 33.4(3)
C67_1 Sm2 C79_2 33.9(4)
C68_1 Sm2 C79_2 35.4(5)
C67_1 Sm2 C66_1 34.0(4)
C68_1 Sm2 C66_1 58.8(4)
C79_2 Sm2 C66_1 31.4(4)
C67_1 Sm2 C80_1 59.0(4)
C68_1 Sm2 C80_1 33.7(3)
C79_2 Sm2 C80_1 34.9(4)
C66_1 Sm2 C80_1 66.2(4)
C67_1 Sm2 C80_2 43.0(4)
C68_1 Sm2 C80_2 13.7(4)
C79_2 Sm2 C80_2 32.1(4)
C66_1 Sm2 C80_2 61.1(5)
C80_1 Sm2 C80_2 20.1(4)
C67_1 Sm2 C65_2 19.2(4)
C68_1 Sm2 C65_2 49.3(4)
C79_2 Sm2 C65_2 32.8(3)
C66_1 Sm2 C65_2 16.0(4)
C80_1 Sm2 C65_2 66.1(4)
C80_2 Sm2 C65_2 55.4(5)
C63_1 Sm3 C62_1 36.6(3)
C63_1 Sm3 C76_2 13.5(5)
C62_1 Sm3 C76_2 35.8(4)
C63_1 Sm3 C61_2 24.6(4)
C62_1 Sm3 C61_2 27.4(4)
C76_2 Sm3 C61_2 34.5(4)
C63_1 Sm3 C78_1 35.6(4)
C62_1 Sm3 C78_1 62.5(4)
C76_2 Sm3 C78_1 27.7(5)
C61_2 Sm3 C78_1 60.1(4)
C63_1 Sm3 C64_1 33.8(3)
C62_1 Sm3 C64_1 63.1(3)
C76_2 Sm3 C64_1 46.1(4)
C61_2 Sm3 C64_1 37.2(4)
C78_1 Sm3 C64_1 54.1(4)
C63_1 Sm3 C77_2 34.8(6)
C62_1 Sm3 C77_2 67.1(5)
C76_2 Sm3 C77_2 31.3(4)
C61_2 Sm3 C77_2 59.0(5)
C78_1 Sm3 C77_2 11.2(4)
C64_1 Sm3 C77_2 45.4(5)
C63_1 Sm3 C42_1 59.1(4)
C62_1 Sm3 C42_1 33.3(3)
C76_2 Sm3 C42_1 64.8(4)
C61_2 Sm3 C42_1 36.0(4)
C78_1 Sm3 C42_1 92.5(4)
C64_1 Sm3 C42_1 68.1(4)
C77_2 Sm3 C42_1 93.9(5)
C49_1 Sm4 C46_2 45.5(4)
C48_1 Sm4 C46_2 27.7(4)
C49_1 Sm4 C29_1 35.8(3)
C48_1 Sm4 C29_1 61.2(4)
C46_2 Sm4 C29_1 51.2(4)
C49_1 Sm4 C47_1 63.1(3)
C48_1 Sm4 C47_1 34.7(3)
C46_2 Sm4 C47_1 20.2(3)
C29_1 Sm4 C47_1 70.9(3)
C49_1 Sm4 C45_2 76.1(4)
C48_1 Sm4 C45_2 55.5(4)
C46_2 Sm4 C45_2 31.4(3)
C29_1 Sm4 C45_2 69.4(4)
C47_1 Sm4 C45_2 23.0(3)
C49_1 Sm4 C47_2 26.6(4)
C48_1 Sm4 C47_2 42.8(4)
C46_2 Sm4 C47_2 33.1(3)
C29_1 Sm4 C47_2 19.2(3)
C47_1 Sm4 C47_2 53.3(4)
C45_2 Sm4 C47_2 57.1(4)
C49_1 Sm4 C48_2 10.5(5)
C48_1 Sm4 C48_2 44.8(4)
C46_2 Sm4 C48_2 55.7(5)
C29_1 Sm4 C48_2 36.0(4)
C47_1 Sm4 C48_2 73.7(4)
C45_2 Sm4 C48_2 85.9(5)
C47_2 Sm4 C48_2 32.7(3)
C25_2 Sm5 C45_2 34.5(3)
C25_2 Sm5 C26_2 32.7(3)
C45_2 Sm5 C26_2 56.1(4)
C25_2 Sm5 C28_1 42.5(4)
C45_2 Sm5 C28_1 46.9(4)
C26_2 Sm5 C28_1 24.6(4)
C25_2 Sm5 C27_1 28.0(4)
C45_2 Sm5 C27_1 14.8(3)
C26_2 Sm5 C27_1 42.2(4)
C28_1 Sm5 C27_1 32.5(3)
C25_2 Sm5 C29_1 73.5(4)
C45_2 Sm5 C29_1 68.3(4)
C26_2 Sm5 C29_1 50.8(4)
C28_1 Sm5 C29_1 31.1(3)
C27_1 Sm5 C29_1 57.2(3)
C25_2 Sm5 C27_2 59.8(4)
C45_2 Sm5 C27_2 66.1(4)
C26_2 Sm5 C27_2 32.3(3)
C28_1 Sm5 C27_2 19.8(3)
C27_1 Sm5 C27_2 52.1(3)
C29_1 Sm5 C27_2 19.7(3)
C25_2 Sm5 C26_1 14.8(3)
C45_2 Sm5 C26_1 30.5(4)
C26_2 Sm5 C26_1 47.5(4)
C28_1 Sm5 C26_1 54.7(3)
C27_1 Sm5 C26_1 31.2(3)
C29_1 Sm5 C26_1 84.8(4)
C27_2 Sm5 C26_1 73.3(4)
C41_1 Sm6 C40_2 24.2(4)
C41_1 Sm6 C22_1 40.4(4)
C40_2 Sm6 C22_1 43.9(5)
C41_1 Sm6 C42_1 38.7(4)
C40_2 Sm6 C42_1 19.7(4)
C22_1 Sm6 C42_1 63.2(5)
C41_1 Sm6 C39_2 18.3(4)
C40_2 Sm6 C39_2 40.4(4)
C22_1 Sm6 C39_2 34.7(5)
C42_1 Sm6 C39_2 56.9(5)
C41_1 Sm6 C41_2 55.5(5)
C40_2 Sm6 C41_2 36.1(4)
C22_1 Sm6 C41_2 41.8(5)
C42_1 Sm6 C41_2 43.5(5)
C39_2 Sm6 C41_2 64.5(5)
C41_1 Sm6 C43_1 63.8(5)
C40_2 Sm6 C43_1 40.0(5)
C22_1 Sm6 C43_1 61.5(5)
C42_1 Sm6 C43_1 36.3(3)
C39_2 Sm6 C43_1 77.6(5)
C41_2 Sm6 C43_1 20.6(3)
C41_1 Sm6 C23_1 63.5(5)
C40_2 Sm6 C23_1 49.2(5)
C22_1 Sm6 C23_1 36.2(4)
C42_1 Sm6 C23_1 59.9(5)
C39_2 Sm6 C23_1 67.1(5)
C41_2 Sm6 C23_1 17.1(3)
C43_1 Sm6 C23_1 35.2(3)
C41_1 Sm6 C40_1 34.2(4)
C40_2 Sm6 C40_1 56.3(5)
C22_1 Sm6 C40_1 65.5(5)
C42_1 Sm6 C40_1 63.2(5)
C39_2 Sm6 C40_1 30.8(6)
C41_2 Sm6 C40_1 89.7(6)
C43_1 Sm6 C40_1 96.0(5)
C23_1 Sm6 C40_1 96.4(6)
C41_1 Sm6 C20_2 50.0(5)
C40_2 Sm6 C20_2 65.9(6)
C22_1 Sm6 C20_2 29.7(4)
C42_1 Sm6 C20_2 85.3(5)
C39_2 Sm6 C20_2 33.4(4)
C41_2 Sm6 C20_2 71.4(5)
C43_1 Sm6 C20_2 91.0(6)
C23_1 Sm6 C20_2 63.5(5)
C40_1 Sm6 C20_2 55.8(5)
C64_1 Sm7 C63_2 20.1(3)
C64_1 Sm7 C65_1 32.1(3)
C63_2 Sm7 C65_1 23.0(4)
C64_1 Sm7 C44_1 35.2(4)
C63_2 Sm7 C44_1 37.8(5)
C65_1 Sm7 C44_1 60.4(5)
C64_1 Sm7 C64_2 52.9(4)
C63_2 Sm7 C64_2 33.1(3)
C65_1 Sm7 C64_2 41.3(5)
C44_1 Sm7 C64_2 52.3(4)
C64_1 Sm7 C66_1 56.4(4)
C63_2 Sm7 C66_1 37.7(4)
C65_1 Sm7 C66_1 30.8(3)
C44_1 Sm7 C66_1 69.4(5)
C64_2 Sm7 C66_1 22.4(4)
N4 Ni1 N1 89.98(9)
N4 Ni1 N2 177.41(11)
N1 Ni1 N2 89.91(9)
N4 Ni1 N3 90.14(9)
N1 Ni1 N3 178.43(10)
N2 Ni1 N3 89.90(9)
C84 N1 C81 103.8(2)
C84 N1 Ni1 128.13(17)
C81 N1 Ni1 128.03(18)
C86 N2 C89 104.2(2)
C86 N2 Ni1 127.89(18)
C89 N2 Ni1 127.89(19)
C94 N3 C91 103.9(2)
C94 N3 Ni1 127.95(19)
C91 N3 Ni1 128.18(19)
C99 N4 C96 104.3(2)
C99 N4 Ni1 128.01(19)
C96 N4 Ni1 127.70(19)
C9_1 C1_1 C6_1 114.7(12)
C9_1 C1_1 C2_1 113.1(10)
C6_1 C1_1 C2_1 117.1(12)
C12_1 C2_1 C3_1 115.6(14)
C12_1 C2_1 C1_1 116.9(12)
C3_1 C2_1 C1_1 115.4(11)
C4_1 C3_1 C2_1 124.2(14)
C4_1 C3_1 C14_1 113.8(13)
C2_1 C3_1 C14_1 108.6(12)
C3_1 C4_1 C5_1 123.0(12)
C3_1 C4_1 C17_1 119.3(13)
C5_1 C4_1 C17_1 107.2(10)
C6_1 C5_1 C4_1 115.5(12)
C6_1 C5_1 C19_1 118.6(12)
C4_1 C5_1 C19_1 110.6(11)
C1_1 C6_1 C5_1 124.6(14)
C1_1 C6_1 C7_1 107.4(11)
C5_1 C6_1 C7_1 118.8(12)
C21_1 C7_1 C6_1 122.6(12)
C21_1 C7_1 C8_1 120.0(11)
C6_1 C7_1 C8_1 104.6(10)
C24_1 C8_1 C9_1 123.0(10)
C24_1 C8_1 C7_1 118.3(9)
C9_1 C8_1 C7_1 107.8(9)
C10_1 C9_1 C1_1 127.4(12)
C10_1 C9_1 C8_1 118.6(11)
C1_1 C9_1 C8_1 105.3(9)
C9_1 C10_1 C11_1 117.3(10)
C9_1 C10_1 C26_1 120.9(9)
C11_1 C10_1 C26_1 110.1(7)
C9_1 C10_1 Sm5 96.0(6)
C11_1 C10_1 Sm5 71.8(5)
C26_1 C10_1 Sm5 67.1(4)
C12_1 C11_1 C10_1 119.0(11)
C12_1 C11_1 C28_1 122.0(10)
C10_1 C11_1 C28_1 107.5(7)
C12_1 C11_1 Sm5 92.8(8)
C10_1 C11_1 Sm5 78.8(5)
C28_1 C11_1 Sm5 63.4(5)
C2_1 C12_1 C11_1 126.2(14)
C2_1 C12_1 C13_1 104.7(12)
C11_1 C12_1 C13_1 119.1(11)
C30_1 C13_1 C14_1 120.6(11)
C30_1 C13_1 C12_1 118.2(12)
C14_1 C13_1 C12_1 110.0(11)
C15_1 C14_1 C13_1 121.7(13)
C15_1 C14_1 C3_1 129.0(14)
C13_1 C14_1 C3_1 100.9(11)
C14_1 C15_1 C32_1 119.7(14)
C14_1 C15_1 C16_1 117.0(15)
C32_1 C15_1 C16_1 116.9(14)
C17_1 C16_1 C35_1 123.7(13)
C17_1 C16_1 C15_1 113.7(14)
C35_1 C16_1 C15_1 116.8(13)
C16_1 C17_1 C18_1 120.0(12)
C16_1 C17_1 C4_1 126.8(12)
C18_1 C17_1 C4_1 101.7(11)
C37_1 C18_1 C17_1 118.2(11)
C37_1 C18_1 C19_1 116.2(10)
C17_1 C18_1 C19_1 115.9(11)
C20_1 C19_1 C18_1 123.0(12)
C20_1 C19_1 C5_1 126.3(14)
C18_1 C19_1 C5_1 102.8(11)
C19_1 C20_1 C39_1 118.6(13)
C19_1 C20_1 C21_1 115.1(14)
C39_1 C20_1 C21_1 119.0(12)
C22_1 C21_1 C7_1 117.5(11)
C22_1 C21_1 C20_1 119.0(10)
C7_1 C21_1 C20_1 118.4(12)
C22_1 C21_1 Sm6 53.1(6)
C7_1 C21_1 Sm6 108.2(7)
C20_1 C21_1 Sm6 87.7(12)
C21_1 C22_1 C23_1 123.4(10)
C21_1 C22_1 C41_1 121.2(10)
C23_1 C22_1 C41_1 108.1(9)
C21_1 C22_1 Sm6 97.0(7)
C23_1 C22_1 Sm6 79.4(6)
C41_1 C22_1 Sm6 64.8(6)
C24_1 C23_1 C22_1 115.5(11)
C24_1 C23_1 C43_1 126.4(10)
C22_1 C23_1 C43_1 108.6(9)
C24_1 C23_1 Sm6 101.4(8)
C22_1 C23_1 Sm6 64.3(6)
C43_1 C23_1 Sm6 71.5(6)
C8_1 C24_1 C23_1 123.5(11)
C8_1 C24_1 C25_1 118.5(10)
C23_1 C24_1 C25_1 112.9(10)
C8_1 C24_1 Sm6 102.0(8)
C23_1 C24_1 Sm6 51.2(6)
C25_1 C24_1 Sm6 94.1(6)
C26_1 C25_1 C45_1 116.7(9)
C26_1 C25_1 C24_1 117.4(10)
C45_1 C25_1 C24_1 120.5(9)
C26_1 C25_1 Sm5 67.8(5)
C45_1 C25_1 Sm5 85.8(5)
C24_1 C25_1 Sm5 92.9(7)
C25_1 C26_1 C27_1 125.8(9)
C25_1 C26_1 C10_1 121.5(9)
C27_1 C26_1 C10_1 102.1(8)
C25_1 C26_1 Sm5 84.7(5)
C27_1 C26_1 Sm5 69.6(5)
C10_1 C26_1 Sm5 82.6(5)
C47_1 C27_1 C26_1 114.4(8)
C47_1 C27_1 C28_1 119.5(8)
C26_1 C27_1 C28_1 115.1(9)
C47_1 C27_1 Sm5 85.5(6)
C26_1 C27_1 Sm5 79.2(6)
C28_1 C27_1 Sm5 71.9(5)
C47_1 C27_1 Sm4 66.0(5)
C26_1 C27_1 Sm4 95.9(6)
C28_1 C27_1 Sm4 76.3(5)
C29_1 C28_1 C27_1 123.8(8)
C29_1 C28_1 C11_1 121.8(9)
C27_1 C28_1 C11_1 103.5(8)
C29_1 C28_1 Sm5 77.0(5)
C27_1 C28_1 Sm5 75.6(5)
C11_1 C28_1 Sm5 85.0(6)
C29_1 C28_1 Sm4 64.0(5)
C27_1 C28_1 Sm4 73.3(5)
C11_1 C28_1 Sm4 106.1(6)
C28_1 C29_1 C49_1 115.6(8)
C28_1 C29_1 C30_1 115.1(10)
C49_1 C29_1 C30_1 121.9(9)
C28_1 C29_1 Sm4 86.1(5)
C49_1 C29_1 Sm4 60.9(5)
C30_1 C29_1 Sm4 96.7(7)
C28_1 C29_1 Sm5 71.9(5)
C49_1 C29_1 Sm5 83.2(6)
C30_1 C29_1 Sm5 87.1(7)
C13_1 C30_1 C31_1 117.2(11)
C13_1 C30_1 C29_1 123.6(12)
C31_1 C30_1 C29_1 115.1(11)
C13_1 C30_1 Sm5 90.2(9)
C31_1 C30_1 Sm5 99.2(9)
C29_1 C30_1 Sm5 61.7(6)
C13_1 C30_1 Sm4 109.0(9)
C31_1 C30_1 Sm4 87.8(8)
C29_1 C30_1 Sm4 53.6(5)
C51_1 C31_1 C32_1 109.2(12)
C51_1 C31_1 C30_1 121.4(12)
C32_1 C31_1 C30_1 120.2(12)
C15_1 C32_1 C31_1 118.6(14)
C15_1 C32_1 C33_1 124.5(14)
C31_1 C32_1 C33_1 106.9(13)
C34_1 C33_1 C52_1 127.9(16)
C34_1 C33_1 C32_1 120.4(14)
C52_1 C33_1 C32_1 105.1(13)
C33_1 C34_1 C55_1 117.7(15)
C33_1 C34_1 C35_1 119.3(14)
C55_1 C34_1 C35_1 116.6(14)
C36_1 C35_1 C16_1 115.8(13)
C36_1 C35_1 C34_1 118.0(14)
C16_1 C35_1 C34_1 122.0(13)
C35_1 C36_1 C57_1 123.8(13)
C35_1 C36_1 C37_1 119.9(12)
C57_1 C36_1 C37_1 105.1(10)
C18_1 C37_1 C38_1 120.4(11)
C18_1 C37_1 C36_1 120.3(11)
C38_1 C37_1 C36_1 110.7(10)
C39_1 C38_1 C37_1 120.8(10)
C39_1 C38_1 C58_1 121.9(10)
C37_1 C38_1 C58_1 103.8(10)
C38_1 C39_1 C20_1 119.1(10)
C38_1 C39_1 C40_1 116.4(9)
C20_1 C39_1 C40_1 119.7(11)
C38_1 C39_1 Sm6 112.7(6)
C20_1 C39_1 Sm6 81.0(12)
C40_1 C39_1 Sm6 57.1(7)
C41_1 C40_1 C60_1 118.4(11)
C41_1 C40_1 C39_1 116.5(11)
C60_1 C40_1 C39_1 121.6(12)
C41_1 C40_1 Sm6 56.1(8)
C60_1 C40_1 Sm6 103.0(11)
C39_1 C40_1 Sm6 91.4(8)
C40_1 C41_1 C42_1 122.5(10)
C40_1 C41_1 C22_1 124.4(11)
C42_1 C41_1 C22_1 106.0(9)
C40_1 C41_1 Sm6 89.7(10)
C42_1 C41_1 Sm6 77.6(7)
C22_1 C41_1 Sm6 74.7(6)
C41_1 C42_1 C43_1 109.7(10)
C41_1 C42_1 C62_1 118.0(8)
C43_1 C42_1 C62_1 119.5(10)
C41_1 C42_1 Sm6 63.6(6)
C43_1 C42_1 Sm6 76.6(6)
C62_1 C42_1 Sm6 92.9(7)
C41_1 C42_1 Sm3 95.7(6)
C43_1 C42_1 Sm3 81.5(6)
C62_1 C42_1 Sm3 59.7(5)
C44_1 C43_1 C23_1 122.2(10)
C44_1 C43_1 C42_1 123.3(11)
C23_1 C43_1 C42_1 107.1(10)
C44_1 C43_1 Sm6 100.3(7)
C23_1 C43_1 Sm6 73.3(6)
C42_1 C43_1 Sm6 67.1(6)
C44_1 C43_1 Sm3 72.7(6)
C23_1 C43_1 Sm3 105.8(6)
C42_1 C43_1 Sm3 68.1(6)
C44_1 C43_1 Sm7 55.4(5)
C23_1 C43_1 Sm7 99.9(6)
C42_1 C43_1 Sm7 92.2(6)
C43_1 C44_1 C64_1 118.9(10)
C43_1 C44_1 C45_1 117.5(11)
C64_1 C44_1 C45_1 116.6(10)
C43_1 C44_1 Sm7 98.2(6)
C64_1 C44_1 Sm7 70.9(5)
C45_1 C44_1 Sm7 74.9(5)
C43_1 C44_1 Sm3 79.0(6)
C64_1 C44_1 Sm3 65.4(5)
C45_1 C44_1 Sm3 100.4(6)
C43_1 C44_1 Sm6 52.5(5)
C64_1 C44_1 Sm6 96.8(6)
C45_1 C44_1 Sm6 95.4(6)
C46_1 C45_1 C25_1 119.9(9)
C46_1 C45_1 C44_1 115.0(10)
C25_1 C45_1 C44_1 120.5(10)
C46_1 C45_1 Sm7 74.6(6)
C25_1 C45_1 Sm7 103.3(6)
C44_1 C45_1 Sm7 70.6(5)
C45_1 C46_1 C47_1 118.5(9)
C45_1 C46_1 C66_1 125.6(10)
C47_1 C46_1 C66_1 106.4(9)
C45_1 C46_1 Sm7 74.3(5)
C47_1 C46_1 Sm7 95.7(5)
C66_1 C46_1 Sm7 72.2(6)
C45_1 C46_1 Sm4 89.8(5)
C47_1 C46_1 Sm4 61.5(4)
C66_1 C46_1 Sm4 85.8(6)
C45_1 C46_1 Sm2 93.4(5)
C47_1 C46_1 Sm2 83.7(5)
C66_1 C46_1 Sm2 61.5(5)
C27_1 C47_1 C46_1 122.9(9)
C27_1 C47_1 C48_1 116.1(8)
C46_1 C47_1 C48_1 110.8(9)
C27_1 C47_1 Sm4 83.4(6)
C46_1 C47_1 Sm4 88.5(5)
C48_1 C47_1 Sm4 65.1(5)
C27_1 C47_1 Sm5 65.2(5)
C46_1 C47_1 Sm5 91.3(5)
C48_1 C47_1 Sm5 82.7(6)
C27_1 C47_1 Sm2 108.7(6)
C46_1 C47_1 Sm2 68.6(5)
C48_1 C47_1 Sm2 60.7(6)
C49_1 C48_1 C47_1 123.3(9)
C49_1 C48_1 C67_1 122.0(10)
C47_1 C48_1 C67_1 104.7(9)
C49_1 C48_1 Sm4 67.8(6)
C47_1 C48_1 Sm4 80.2(6)
C67_1 C48_1 Sm4 93.4(7)
C49_1 C48_1 Sm2 84.8(7)
C47_1 C48_1 Sm2 91.0(7)
C67_1 C48_1 Sm2 62.4(6)
C49_1 C48_1 Sm5 69.0(6)
C47_1 C48_1 Sm5 68.9(5)
C67_1 C48_1 Sm5 105.9(7)
C48_1 C49_1 C29_1 119.5(9)
C48_1 C49_1 C50_1 117.3(9)
C29_1 C49_1 C50_1 120.0(9)
C48_1 C49_1 Sm4 77.1(7)
C29_1 C49_1 Sm4 83.3(6)
C50_1 C49_1 Sm4 92.1(6)
C48_1 C49_1 Sm5 84.4(7)
C29_1 C49_1 Sm5 65.8(5)
C50_1 C49_1 Sm5 103.2(6)
C48_1 C49_1 Sm2 67.1(7)
C29_1 C49_1 Sm2 110.5(6)
C50_1 C49_1 Sm2 75.6(5)
C69_1 C50_1 C51_1 121.7(11)
C69_1 C50_1 C49_1 116.0(9)
C51_1 C50_1 C49_1 112.9(10)
C69_1 C50_1 Sm4 91.9(7)
C51_1 C50_1 Sm4 93.4(6)
C49_1 C50_1 Sm4 53.0(5)
C69_1 C50_1 Sm2 64.2(6)
C51_1 C50_1 Sm2 104.2(6)
C49_1 C50_1 Sm2 72.9(5)
C50_1 C51_1 C52_1 120.4(13)
C50_1 C51_1 C31_1 128.1(11)
C52_1 C51_1 C31_1 106.3(11)
C51_1 C52_1 C33_1 111.2(14)
C51_1 C52_1 C53_1 117.8(12)
C33_1 C52_1 C53_1 114.7(13)
C70_1 C53_1 C54_1 119.1(12)
C70_1 C53_1 C52_1 119.3(10)
C54_1 C53_1 C52_1 115.5(11)
C53_1 C54_1 C55_1 126.2(13)
C53_1 C54_1 C73_1 120.4(12)
C55_1 C54_1 C73_1 106.4(12)
C34_1 C55_1 C56_1 121.5(13)
C34_1 C55_1 C54_1 116.8(13)
C56_1 C55_1 C54_1 110.2(13)
C57_1 C56_1 C74_1 120.8(13)
C57_1 C56_1 C55_1 122.3(14)
C74_1 C56_1 C55_1 105.0(13)
C56_1 C57_1 C58_1 119.7(13)
C56_1 C57_1 C36_1 117.6(13)
C58_1 C57_1 C36_1 109.2(11)
C57_1 C58_1 C59_1 125.1(17)
C57_1 C58_1 C38_1 110.3(12)
C59_1 C58_1 C38_1 118.1(13)
C58_1 C59_1 C60_1 124.3(15)
C58_1 C59_1 C75_1 112.6(17)
C60_1 C59_1 C75_1 110.9(12)
C40_1 C60_1 C59_1 116.0(14)
C40_1 C60_1 C61_1 118.3(11)
C59_1 C60_1 C61_1 104.1(12)
C62_1 C61_1 C60_1 121.3(10)
C62_1 C61_1 C76_1 121.9(10)
C60_1 C61_1 C76_1 109.7(11)
C62_1 C61_1 Sm3 59.2(5)
C60_1 C61_1 Sm3 104.5(8)
C76_1 C61_1 Sm3 83.9(7)
C61_1 C62_1 C63_1 119.9(12)
C61_1 C62_1 C42_1 118.0(9)
C63_1 C62_1 C42_1 115.7(9)
C61_1 C62_1 Sm3 88.8(6)
C63_1 C62_1 Sm3 68.9(6)
C42_1 C62_1 Sm3 87.0(6)
C61_1 C62_1 Sm6 90.6(6)
C63_1 C62_1 Sm6 99.0(6)
C42_1 C62_1 Sm6 55.0(5)
C64_1 C63_1 C62_1 126.9(12)
C64_1 C63_1 C78_1 105.4(11)
C62_1 C63_1 C78_1 119.8(11)
C64_1 C63_1 Sm3 85.3(6)
C62_1 C63_1 Sm3 74.6(6)
C78_1 C63_1 Sm3 83.4(7)
C64_1 C63_1 Sm7 61.6(5)
C62_1 C63_1 Sm7 95.8(6)
C78_1 C63_1 Sm7 83.6(7)
C64_1 C63_1 Sm1 71.1(5)
C62_1 C63_1 Sm1 99.9(6)
C78_1 C63_1 Sm1 68.4(7)
C65_1 C64_1 C63_1 112.0(11)
C65_1 C64_1 C44_1 122.2(10)
C63_1 C64_1 C44_1 115.0(10)
C65_1 C64_1 Sm7 75.5(6)
C63_1 C64_1 Sm7 88.6(6)
C44_1 C64_1 Sm7 73.9(5)
C65_1 C64_1 Sm3 93.9(6)
C63_1 C64_1 Sm3 61.0(5)
C44_1 C64_1 Sm3 81.3(5)
C65_1 C64_1 Sm1 66.7(5)
C63_1 C64_1 Sm1 80.9(6)
C44_1 C64_1 Sm1 89.4(5)
C65_1 C64_1 Sm2 60.4(5)
C63_1 C64_1 Sm2 89.8(6)
C44_1 C64_1 Sm2 87.9(5)
C66_1 C65_1 C64_1 121.1(13)
C66_1 C65_1 C79_1 120.4(12)
C64_1 C65_1 C79_1 106.4(10)
C66_1 C65_1 Sm7 75.9(7)
C64_1 C65_1 Sm7 72.4(6)
C79_1 C65_1 Sm7 87.6(6)
C66_1 C65_1 Sm1 79.6(7)
C64_1 C65_1 Sm1 84.1(6)
C79_1 C65_1 Sm1 71.2(6)
C66_1 C65_1 Sm2 68.8(7)
C64_1 C65_1 Sm2 92.4(6)
C79_1 C65_1 Sm2 75.9(6)
C66_1 C65_1 Sm3 100.5(7)
C64_1 C65_1 Sm3 58.2(5)
C79_1 C65_1 Sm3 74.8(6)
C65_1 C66_1 C67_1 121.4(11)
C65_1 C66_1 C46_1 119.3(12)
C67_1 C66_1 C46_1 107.5(9)
C65_1 C66_1 Sm2 80.9(7)
C67_1 C66_1 Sm2 67.6(5)
C46_1 C66_1 Sm2 87.3(6)
C65_1 C66_1 Sm7 73.3(7)
C67_1 C66_1 Sm7 88.3(6)
C46_1 C66_1 Sm7 74.6(6)
C65_1 C66_1 Sm1 71.2(7)
C67_1 C66_1 Sm1 76.1(6)
C46_1 C66_1 Sm1 89.8(6)
C68_1 C67_1 C66_1 118.7(11)
C68_1 C67_1 C48_1 121.0(11)
C66_1 C67_1 C48_1 108.8(9)
C68_1 C67_1 Sm2 74.2(7)
C66_1 C67_1 Sm2 78.4(6)
C48_1 C67_1 Sm2 83.8(6)
C68_1 C67_1 Sm1 72.4(7)
C66_1 C67_1 Sm1 73.8(6)
C48_1 C67_1 Sm1 90.7(6)
C68_1 C67_1 Sm4 93.3(7)
C66_1 C67_1 Sm4 87.7(6)
C48_1 C67_1 Sm4 54.7(5)
C68_1 C67_1 Sm7 88.1(7)
C66_1 C67_1 Sm7 62.3(6)
C48_1 C67_1 Sm7 84.6(6)
C67_1 C68_1 C69_1 118.1(11)
C67_1 C68_1 C80_1 119.9(13)
C69_1 C68_1 C80_1 109.8(11)
C67_1 C68_1 Sm2 72.4(6)
C69_1 C68_1 Sm2 82.6(7)
C80_1 C68_1 Sm2 80.4(7)
C67_1 C68_1 Sm1 78.7(7)
C69_1 C68_1 Sm1 85.5(7)
C80_1 C68_1 Sm1 70.9(6)
C50_1 C69_1 C68_1 125.3(11)
C50_1 C69_1 C70_1 120.1(12)
C68_1 C69_1 C70_1 105.8(12)
C50_1 C69_1 Sm2 87.3(6)
C68_1 C69_1 Sm2 64.6(6)
C70_1 C69_1 Sm2 88.4(8)
C50_1 C69_1 Sm1 93.2(6)
C68_1 C69_1 Sm1 65.5(7)
C70_1 C69_1 Sm1 80.3(7)
C53_1 C70_1 C71_1 121.7(12)
C53_1 C70_1 C69_1 119.7(12)
C71_1 C70_1 C69_1 109.7(12)
C53_1 C70_1 Sm2 103.0(7)
C71_1 C70_1 Sm2 73.9(8)
C69_1 C70_1 Sm2 61.9(6)
C53_1 C70_1 Sm1 100.3(7)
C71_1 C70_1 Sm1 67.2(7)
C69_1 C70_1 Sm1 71.4(7)
C72_1 C71_1 C70_1 117.8(13)
C72_1 C71_1 C80_1 125.8(14)
C70_1 C71_1 C80_1 106.4(11)
C72_1 C71_1 Sm1 87.9(7)
C70_1 C71_1 Sm1 84.6(8)
C80_1 C71_1 Sm1 65.8(6)
C72_1 C71_1 Sm2 97.6(7)
C70_1 C71_1 Sm2 77.6(8)
C80_1 C71_1 Sm2 61.9(6)
C71_1 C72_1 C73_1 122.3(13)
C71_1 C72_1 C77_1 115.9(11)
C73_1 C72_1 C77_1 116.7(11)
C72_1 C73_1 C74_1 123.8(14)
C72_1 C73_1 C54_1 117.4(13)
C74_1 C73_1 C54_1 106.4(14)
C75_1 C74_1 C73_1 121.1(13)
C75_1 C74_1 C56_1 116.6(14)
C73_1 C74_1 C56_1 111.9(15)
C74_1 C75_1 C76_1 117.4(14)
C74_1 C75_1 C59_1 124.9(15)
C76_1 C75_1 C59_1 107.9(11)
C75_1 C76_1 C77_1 128.0(14)
C75_1 C76_1 C61_1 107.2(10)
C77_1 C76_1 C61_1 115.2(11)
C75_1 C76_1 Sm3 105.8(10)
C77_1 C76_1 Sm3 68.8(6)
C61_1 C76_1 Sm3 65.5(6)
C78_1 C77_1 C76_1 124.3(14)
C78_1 C77_1 C72_1 114.9(11)
C76_1 C77_1 C72_1 112.9(11)
C78_1 C77_1 Sm3 65.8(6)
C76_1 C77_1 Sm3 82.4(6)
C72_1 C77_1 Sm3 96.3(6)
C79_1 C78_1 C77_1 123.0(14)
C79_1 C78_1 C63_1 108.6(11)
C77_1 C78_1 C63_1 118.3(12)
C79_1 C78_1 Sm3 93.0(7)
C77_1 C78_1 Sm3 83.5(7)
C63_1 C78_1 Sm3 61.1(6)
C79_1 C78_1 Sm1 66.3(6)
C77_1 C78_1 Sm1 89.2(7)
C63_1 C78_1 Sm1 82.1(7)
C79_1 C78_1 Sm7 69.8(7)
C77_1 C78_1 Sm7 99.3(7)
C63_1 C78_1 Sm7 67.7(6)
C80_1 C79_1 C78_1 123.7(12)
C80_1 C79_1 C65_1 117.0(11)
C78_1 C79_1 C65_1 107.5(11)
C80_1 C79_1 Sm1 76.3(6)
C78_1 C79_1 Sm1 83.6(7)
C65_1 C79_1 Sm1 75.7(6)
C80_1 C79_1 Sm2 70.1(6)
C78_1 C79_1 Sm2 94.4(7)
C65_1 C79_1 Sm2 72.1(6)
C80_1 C79_1 Sm7 89.3(6)
C78_1 C79_1 Sm7 82.9(7)
C65_1 C79_1 Sm7 61.6(6)
C80_1 C79_1 Sm3 100.0(7)
C78_1 C79_1 Sm3 58.5(6)
C65_1 C79_1 Sm3 76.3(6)
C79_1 C80_1 C71_1 116.6(13)
C79_1 C80_1 C68_1 122.4(13)
C71_1 C80_1 C68_1 108.1(12)
C79_1 C80_1 Sm2 80.7(6)
C71_1 C80_1 Sm2 88.3(7)
C68_1 C80_1 Sm2 65.9(6)
C79_1 C80_1 Sm1 73.7(6)
C71_1 C80_1 Sm1 83.6(7)
C68_1 C80_1 Sm1 77.3(6)
C100 C81 N1 124.7(2)
C100 C81 C82 123.7(2)
N1 C81 C82 111.6(2)
C83 C82 C81 106.5(2)
C83 C82 C101 128.2(2)
C81 C82 C101 125.1(3)
C82 C83 C84 106.4(2)
C82 C83 C103 129.0(2)
C84 C83 C103 124.4(3)
C85 C84 N1 124.8(2)
C85 C84 C83 123.5(2)
N1 C84 C83 111.7(2)
C84 C85 C86 124.1(3)
C84 C85 H85A 117.9
C86 C85 H85A 117.9
C85 C86 N2 125.2(3)
C85 C86 C87 123.1(3)
N2 C86 C87 111.7(2)
C88 C87 C86 106.3(3)
C88 C87 C105 129.5(3)
C86 C87 C105 124.2(3)
C87 C88 C89 106.8(3)
C87 C88 C107 129.5(3)
C89 C88 C107 123.7(3)
C90 C89 N2 125.2(3)
C90 C89 C88 123.8(3)
N2 C89 C88 111.0(3)
C89 C90 C91 124.1(3)
C89 C90 H90A 117.9
C91 C90 H90A 117.9
C90 C91 N3 124.6(3)
C90 C91 C92 123.4(3)
N3 C91 C92 111.9(3)
C93 C92 C91 106.3(2)
C93 C92 C109 128.9(3)
C91 C92 C109 124.7(3)
C92 C93 C94 106.3(3)
C92 C93 C111 129.0(3)
C94 C93 C111 124.6(3)
C95 C94 N3 124.9(3)
C95 C94 C93 123.4(3)
N3 C94 C93 111.6(3)
C94 C95 C96 123.9(3)
C94 C95 H95A 118.0
C96 C95 H95A 118.0
C95 C96 N4 125.3(3)
C95 C96 C97 123.3(3)
N4 C96 C97 111.4(3)
C98 C97 C96 106.3(3)
C98 C97 C113 130.2(3)
C96 C97 C113 123.5(3)
C97 C98 C99 106.7(3)
C97 C98 C115 129.5(3)
C99 C98 C115 123.7(3)
C100 C99 N4 125.0(3)
C100 C99 C98 123.7(3)
N4 C99 C98 111.3(3)
C81 C100 C99 124.3(3)
C81 C100 H10A 117.9
C99 C100 H10A 117.9
C82 C101 C102 112.0(3)
C82 C101 H10B 109.2
C102 C101 H10B 109.2
C82 C101 H10C 109.2
C102 C101 H10C 109.2
H10B C101 H10C 107.9
C101 C102 H10D 109.5
C101 C102 H10E 109.5
H10D C102 H10E 109.5
C101 C102 H10F 109.5
H10D C102 H10F 109.5
H10E C102 H10F 109.5
C83 C103 C104 112.2(3)
C83 C103 H10G 109.2
C104 C103 H10G 109.2
C83 C103 H10H 109.2
C104 C103 H10H 109.2
H10G C103 H10H 107.9
C103 C104 H10I 109.5
C103 C104 H10J 109.5
H10I C104 H10J 109.5
C103 C104 H10K 109.5
H10I C104 H10K 109.5
H10J C104 H10K 109.5
C87 C105 C106 112.6(4)
C87 C105 H10L 109.1
C106 C105 H10L 109.1
C87 C105 H10M 109.1
C106 C105 H10M 109.1
H10L C105 H10M 107.8
C105 C106 H10N 109.5
C105 C106 H10O 109.5
H10N C106 H10O 109.5
C105 C106 H10P 109.5
H10N C106 H10P 109.5
H10O C106 H10P 109.5
C88 C107 C108 112.4(4)
C88 C107 H10Q 109.1
C108 C107 H10Q 109.1
C88 C107 H10R 109.1
C108 C107 H10R 109.1
H10Q C107 H10R 107.9
C107 C108 H10S 109.5
C107 C108 H10T 109.5
H10S C108 H10T 109.5
C107 C108 H10U 109.5
H10S C108 H10U 109.5
H10T C108 H10U 109.5
C92 C109 C110 112.9(3)
C92 C109 H10V 109.0
C110 C109 H10V 109.0
C92 C109 H10W 109.0
C110 C109 H10W 109.0
H10V C109 H10W 107.8
C109 C110 H11A 109.5
C109 C110 H11B 109.5
H11A C110 H11B 109.5
C109 C110 H11C 109.5
H11A C110 H11C 109.5
H11B C110 H11C 109.5
C93 C111 C112 112.3(3)
C93 C111 H11D 109.1
C112 C111 H11D 109.1
C93 C111 H11E 109.1
C112 C111 H11E 109.1
H11D C111 H11E 107.9
C111 C112 H11F 109.5
C111 C112 H11G 109.5
H11F C112 H11G 109.5
C111 C112 H11H 109.5
H11F C112 H11H 109.5
H11G C112 H11H 109.5
C97 C113 C114 111.9(4)
C97 C113 H11I 109.2
C114 C113 H11I 109.2
C97 C113 H11J 109.2
C114 C113 H11J 109.2
H11I C113 H11J 107.9
C113 C114 H11K 109.5
C113 C114 H11L 109.5
H11K C114 H11L 109.5
C113 C114 H11M 109.5
H11K C114 H11M 109.5
H11L C114 H11M 109.5
C98 C115 C116 112.8(4)
C98 C115 H11N 109.0
C116 C115 H11N 109.0
C98 C115 H11O 109.0
C116 C115 H11O 109.0
H11N C115 H11O 107.8
C115 C116 H11P 109.5
C115 C116 H11Q 109.5
H11P C116 H11Q 109.5
C115 C116 H11R 109.5
H11P C116 H11R 109.5
H11Q C116 H11R 109.5
C119_3 C118_3 C123_3 120.0
C119_3 C118_3 H11S_3 120.0
C123_3 C118_3 H11S_3 120.0
C118_3 C119_3 C120_3 120.0
C118_3 C119_3 H11T_3 120.0
C120_3 C119_3 H11T_3 120.0
C121_3 C120_3 C119_3 120.0
C121_3 C120_3 H12O_3 120.0
C119_3 C120_3 H12O_3 120.0
C120_3 C121_3 C122_3 120.0
C120_3 C121_3 H12P_3 120.0
C122_3 C121_3 H12P_3 120.0
C123_3 C122_3 C121_3 120.0
C123_3 C122_3 H12Q_3 120.0
C121_3 C122_3 H12Q_3 120.0
C122_3 C123_3 C118_3 120.0
C122_3 C123_3 H12R_3 120.0
C118_3 C123_3 H12R_3 120.0
C119_4 C118_4 C123_4 120.2(6)
C119_4 C118_4 C117_4 121.0(6)
C123_4 C118_4 C117_4 118.8(6)
C118_4 C119_4 C120_4 119.9(7)
C118_4 C119_4 H11X_4 120.1
C120_4 C119_4 H11X_4 120.1
C121_4 C120_4 C119_4 120.4(7)
C121_4 C120_4 H12S_4 119.8
C119_4 C120_4 H12S_4 119.8
C120_4 C121_4 C122_4 119.9(7)
C120_4 C121_4 H12T_4 120.1
C122_4 C121_4 H12T_4 120.1
C121_4 C122_4 C123_4 120.4(7)
C121_4 C122_4 H12U_4 119.8
C123_4 C122_4 H12U_4 119.8
C118_4 C123_4 C122_4 119.3(7)
C118_4 C123_4 H12V_4 120.4
C122_4 C123_4 H12V_4 120.4
C126_5 C125_5 C130_5 120.0
C126_5 C125_5 C124_5 121.6(6)
C130_5 C125_5 C124_5 118.4(6)
C125_5 C126_5 C127_5 120.0
C125_5 C126_5 H12D_5 120.0
C127_5 C126_5 H12D_5 120.0
C128_5 C127_5 C126_5 120.0
C128_5 C127_5 H12E_5 120.0
C126_5 C127_5 H12E_5 120.0
C127_5 C128_5 C129_5 120.0
C127_5 C128_5 H12F_5 120.0
C129_5 C128_5 H12F_5 120.0
C130_5 C129_5 C128_5 120.0
C130_5 C129_5 H12G_5 120.0
C128_5 C129_5 H12G_5 120.0
C129_5 C130_5 C125_5 120.0
C129_5 C130_5 H13A_5 120.0
C125_5 C130_5 H13A_5 120.0
C125_6 C124_6 H12H_6 109.5
C125_6 C124_6 H12I_6 109.5
H12H_6 C124_6 H12I_6 109.5
C125_6 C124_6 H12J_6 109.5
H12H_6 C124_6 H12J_6 109.5
H12I_6 C124_6 H12J_6 109.5
C126_6 C125_6 C130_6 120.0
C126_6 C125_6 C124_6 120.5(12)
C130_6 C125_6 C124_6 119.5(12)
C125_6 C126_6 C127_6 120.0
C125_6 C126_6 H12K_6 120.0
C127_6 C126_6 H12K_6 120.0
C128_6 C127_6 C126_6 120.0
C128_6 C127_6 H12L_6 120.0
C126_6 C127_6 H12L_6 120.0
C127_6 C128_6 C129_6 120.0
C127_6 C128_6 H12M_6 120.0
C129_6 C128_6 H12M_6 120.0
C130_6 C129_6 C128_6 120.0
C130_6 C129_6 H12N_6 120.0
C128_6 C129_6 H12N_6 120.0
C129_6 C130_6 C125_6 120.0
C129_6 C130_6 H13B_6 120.0
C125_6 C130_6 H13B_6 120.0
C43_2 C42_2 C41_2 116.4(11)
C43_2 C42_2 C62_2 119.6(10)
C41_2 C42_2 C62_2 116.2(10)
C43_2 C42_2 Sm6 96.4(6)
C41_2 C42_2 Sm6 56.4(6)
C62_2 C42_2 Sm6 89.1(6)
C43_2 C42_2 Sm7 75.8(6)
C41_2 C42_2 Sm7 100.6(6)
C62_2 C42_2 Sm7 67.4(6)
C62_2 C61_2 C60_2 129.4(12)
C62_2 C61_2 C76_2 114.6(13)
C60_2 C61_2 C76_2 105.4(11)
C62_2 C61_2 Sm3 81.7(6)
C60_2 C61_2 Sm3 82.6(6)
C76_2 C61_2 Sm3 71.8(7)
C62_2 C61_2 Sm6 82.3(6)
C60_2 C61_2 Sm6 60.4(6)
C76_2 C61_2 Sm6 100.4(7)
C62_2 C63_2 C64_2 122.5(13)
C62_2 C63_2 C78_2 120.4(13)
C64_2 C63_2 C78_2 107.6(13)
C62_2 C63_2 Sm7 82.9(6)
C64_2 C63_2 Sm7 75.2(7)
C78_2 C63_2 Sm7 80.5(10)
C62_2 C63_2 Sm1 92.3(6)
C64_2 C63_2 Sm1 79.8(7)
C78_2 C63_2 Sm1 65.4(10)
C62_2 C63_2 Sm2 100.1(6)
C64_2 C63_2 Sm2 70.1(7)
C78_2 C63_2 Sm2 67.0(9)
C62_2 C63_2 Sm3 66.3(6)
C64_2 C63_2 Sm3 100.0(7)
C78_2 C63_2 Sm3 75.6(10)
C9_2 C1_2 C6_2 109.0(15)
C9_2 C1_2 C2_2 124.2(14)
C6_2 C1_2 C2_2 112.5(15)
C3_2 C2_2 C12_2 127(2)
C3_2 C2_2 C1_2 114.2(16)
C12_2 C2_2 C1_2 109.0(16)
C2_2 C3_2 C4_2 129.1(18)
C2_2 C3_2 C14_2 99.1(15)
C4_2 C3_2 C14_2 118.1(16)
C3_2 C4_2 C17_2 121.8(15)
C3_2 C4_2 C5_2 119.4(14)
C17_2 C4_2 C5_2 108.1(11)
C6_2 C5_2 C19_2 130.8(16)
C6_2 C5_2 C4_2 110.0(15)
C19_2 C5_2 C4_2 107.1(13)
C5_2 C6_2 C1_2 134.6(18)
C5_2 C6_2 C7_2 105.9(14)
C1_2 C6_2 C7_2 110.5(14)
C21_2 C7_2 C6_2 132.1(14)
C21_2 C7_2 C8_2 112.7(12)
C6_2 C7_2 C8_2 104.6(12)
C24_2 C8_2 C9_2 126.4(14)
C24_2 C8_2 C7_2 122.6(12)
C9_2 C8_2 C7_2 103.4(11)
C10_2 C9_2 C1_2 122.3(15)
C10_2 C9_2 C8_2 110.2(14)
C1_2 C9_2 C8_2 112.1(13)
C9_2 C10_2 C26_2 129.8(15)
C9_2 C10_2 C11_2 115.7(14)
C26_2 C10_2 C11_2 105.1(12)
C9_2 C10_2 Sm5 97.8(10)
C26_2 C10_2 Sm5 56.1(8)
C11_2 C10_2 Sm5 86.1(9)
C12_2 C11_2 C28_2 119.2(14)
C12_2 C11_2 C10_2 120.5(16)
C28_2 C11_2 C10_2 110.6(12)
C11_2 C12_2 C2_2 128(2)
C11_2 C12_2 C13_2 118.1(16)
C2_2 C12_2 C13_2 97.4(15)
C30_2 C13_2 C12_2 125.2(16)
C30_2 C13_2 C14_2 116.5(14)
C12_2 C13_2 C14_2 109.1(13)
C15_2 C14_2 C3_2 123.6(16)
C15_2 C14_2 C13_2 120.2(14)
C3_2 C14_2 C13_2 107.5(13)
C14_2 C15_2 C32_2 122.4(14)
C14_2 C15_2 C16_2 119.2(13)
C32_2 C15_2 C16_2 112.8(13)
C17_2 C16_2 C35_2 118.1(14)
C17_2 C16_2 C15_2 113.7(12)
C35_2 C16_2 C15_2 122.5(13)
C16_2 C17_2 C18_2 120.2(14)
C16_2 C17_2 C4_2 123.2(13)
C18_2 C17_2 C4_2 104.7(11)
C37_2 C18_2 C17_2 118.4(12)
C37_2 C18_2 C19_2 117.6(13)
C17_2 C18_2 C19_2 113.3(14)
C20_2 C19_2 C18_2 124.9(16)
C20_2 C19_2 C5_2 120.9(17)
C18_2 C19_2 C5_2 105.7(13)
C19_2 C20_2 C39_2 118.4(13)
C19_2 C20_2 C21_2 113.4(13)
C39_2 C20_2 C21_2 121.3(11)
C19_2 C20_2 Sm6 104.1(17)
C39_2 C20_2 Sm6 60.5(7)
C21_2 C20_2 Sm6 82.2(7)
C7_2 C21_2 C22_2 125.2(12)
C7_2 C21_2 C20_2 116.3(11)
C22_2 C21_2 C20_2 111.2(11)
C7_2 C21_2 Sm6 112.3(8)
C22_2 C21_2 Sm6 65.9(7)
C20_2 C21_2 Sm6 64.7(7)
C21_2 C22_2 C23_2 120.7(12)
C21_2 C22_2 C41_2 127.7(12)
C23_2 C22_2 C41_2 105.0(10)
C21_2 C22_2 Sm6 84.5(7)
C23_2 C22_2 Sm6 98.8(8)
C41_2 C22_2 Sm6 63.6(6)
C24_2 C23_2 C22_2 115.2(11)
C24_2 C23_2 C43_2 121.3(12)
C22_2 C23_2 C43_2 114.7(10)
C8_2 C24_2 C23_2 123.2(11)
C8_2 C24_2 C25_2 121.1(11)
C23_2 C24_2 C25_2 109.7(11)
C8_2 C24_2 Sm5 95.3(9)
C23_2 C24_2 Sm5 89.9(8)
C25_2 C24_2 Sm5 58.8(5)
C26_2 C25_2 C45_2 111.5(11)
C26_2 C25_2 C24_2 112.3(11)
C45_2 C25_2 C24_2 127.7(10)
C26_2 C25_2 Sm5 77.6(8)
C45_2 C25_2 Sm5 75.6(6)
C24_2 C25_2 Sm5 87.4(6)
C26_2 C25_2 Sm4 81.8(7)
C45_2 C25_2 Sm4 58.3(6)
C24_2 C25_2 Sm4 101.9(6)
C25_2 C26_2 C27_2 126.1(12)
C25_2 C26_2 C10_2 120.0(13)
C27_2 C26_2 C10_2 104.1(11)
C25_2 C26_2 Sm5 69.7(7)
C27_2 C26_2 Sm5 77.9(7)
C10_2 C26_2 Sm5 94.7(9)
C28_2 C27_2 C47_2 118.1(12)
C28_2 C27_2 C26_2 118.6(12)
C47_2 C27_2 C26_2 117.2(11)
C28_2 C27_2 Sm5 92.6(9)
C47_2 C27_2 Sm5 82.9(8)
C26_2 C27_2 Sm5 69.8(7)
C28_2 C27_2 Sm4 95.0(8)
C47_2 C27_2 Sm4 63.6(7)
C26_2 C27_2 Sm4 86.8(7)
C29_2 C28_2 C27_2 121.0(13)
C29_2 C28_2 C11_2 126.9(14)
C27_2 C28_2 C11_2 100.5(11)
C29_2 C28_2 Sm5 87.8(11)
C27_2 C28_2 Sm5 59.5(8)
C11_2 C28_2 Sm5 86.3(10)
C28_2 C29_2 C49_2 118.6(13)
C28_2 C29_2 C30_2 110.4(12)
C49_2 C29_2 C30_2 124.4(13)
C13_2 C30_2 C31_2 121.1(15)
C13_2 C30_2 C29_2 119.3(13)
C31_2 C30_2 C29_2 114.2(14)
C30_2 C31_2 C32_2 122.3(15)
C30_2 C31_2 C51_2 120.2(17)
C32_2 C31_2 C51_2 108.9(13)
C15_2 C32_2 C31_2 116.2(13)
C15_2 C32_2 C33_2 124.2(15)
C31_2 C32_2 C33_2 111.6(13)
C34_2 C33_2 C52_2 124.1(15)
C34_2 C33_2 C32_2 124.4(14)
C52_2 C33_2 C32_2 101.7(13)
C33_2 C34_2 C55_2 118.9(15)
C33_2 C34_2 C35_2 116.8(16)
C55_2 C34_2 C35_2 118.0(15)
C36_2 C35_2 C16_2 122.5(15)
C36_2 C35_2 C34_2 113.7(16)
C16_2 C35_2 C34_2 119.1(14)
C35_2 C36_2 C37_2 116.3(17)
C35_2 C36_2 C57_2 124(2)
C37_2 C36_2 C57_2 100.8(16)
C18_2 C37_2 C38_2 114.5(13)
C18_2 C37_2 C36_2 120.9(14)
C38_2 C37_2 C36_2 119.1(15)
C39_2 C38_2 C37_2 128.0(17)
C39_2 C38_2 C58_2 118.5(16)
C37_2 C38_2 C58_2 96.0(14)
C39_2 C38_2 Sm6 55.8(10)
C37_2 C38_2 Sm6 98.0(13)
C58_2 C38_2 Sm6 80.6(14)
C38_2 C39_2 C20_2 114.1(13)
C38_2 C39_2 C40_2 115.9(12)
C20_2 C39_2 C40_2 123.8(12)
C38_2 C39_2 Sm6 94.0(12)
C20_2 C39_2 Sm6 86.2(9)
C40_2 C39_2 Sm6 66.7(7)
C60_2 C40_2 C41_2 122.6(12)
C60_2 C40_2 C39_2 118.2(11)
C41_2 C40_2 C39_2 113.4(12)
C60_2 C40_2 Sm6 93.4(9)
C41_2 C40_2 Sm6 79.1(7)
C39_2 C40_2 Sm6 72.8(8)
C60_2 C40_2 Sm3 64.5(7)
C41_2 C40_2 Sm3 86.5(7)
C39_2 C40_2 Sm3 97.0(7)
C40_2 C41_2 C42_2 122.0(12)
C40_2 C41_2 C22_2 122.4(12)
C42_2 C41_2 C22_2 104.6(10)
C40_2 C41_2 Sm6 64.9(7)
C42_2 C41_2 Sm6 92.8(7)
C22_2 C41_2 Sm6 82.3(7)
C44_2 C43_2 C42_2 122.9(11)
C44_2 C43_2 C23_2 130.3(12)
C42_2 C43_2 C23_2 98.8(9)
C44_2 C43_2 Sm7 67.5(6)
C42_2 C43_2 Sm7 75.9(6)
C23_2 C43_2 Sm7 102.7(7)
C64_2 C44_2 C43_2 118.2(12)
C64_2 C44_2 C45_2 123.7(12)
C43_2 C44_2 C45_2 111.9(11)
C64_2 C44_2 Sm7 68.4(7)
C43_2 C44_2 Sm7 84.3(7)
C45_2 C44_2 Sm7 93.7(7)
C64_2 C44_2 Sm4 86.5(8)
C43_2 C44_2 Sm4 99.9(7)
C45_2 C44_2 Sm4 60.5(6)
C64_2 C44_2 Sm5 104.5(8)
C43_2 C44_2 Sm5 85.1(7)
C45_2 C44_2 Sm5 55.4(5)
C46_2 C45_2 C25_2 124.2(12)
C46_2 C45_2 C44_2 114.0(12)
C25_2 C45_2 C44_2 118.5(11)
C46_2 C45_2 Sm5 89.3(8)
C25_2 C45_2 Sm5 69.9(6)
C44_2 C45_2 Sm5 94.2(7)
C46_2 C45_2 Sm4 71.8(7)
C25_2 C45_2 Sm4 92.4(7)
C44_2 C45_2 Sm4 87.8(7)
C45_2 C46_2 C47_2 120.8(12)
C45_2 C46_2 C66_2 121.1(13)
C47_2 C46_2 C66_2 104.5(11)
C45_2 C46_2 Sm4 76.8(7)
C47_2 C46_2 Sm4 76.1(8)
C66_2 C46_2 Sm4 80.0(8)
C45_2 C46_2 Sm5 62.0(7)
C47_2 C46_2 Sm5 75.4(8)
C66_2 C46_2 Sm5 100.0(9)
C27_2 C47_2 C46_2 117.3(12)
C27_2 C47_2 C48_2 118.9(12)
C46_2 C47_2 C48_2 111.9(12)
C27_2 C47_2 Sm4 86.3(8)
C46_2 C47_2 Sm4 70.8(8)
C48_2 C47_2 Sm4 77.6(8)
C27_2 C47_2 Sm5 67.1(7)
C46_2 C47_2 Sm5 75.2(8)
C48_2 C47_2 Sm5 94.1(9)
C49_2 C48_2 C47_2 121.8(13)
C49_2 C48_2 C67_2 123.6(13)
C47_2 C48_2 C67_2 103.3(12)
C49_2 C48_2 Sm4 85.6(9)
C47_2 C48_2 Sm4 69.8(8)
C67_2 C48_2 Sm4 79.6(8)
C48_2 C49_2 C29_2 118.9(13)
C48_2 C49_2 C50_2 118.5(13)
C29_2 C49_2 C50_2 118.0(14)
C48_2 C49_2 Sm4 66.5(8)
C29_2 C49_2 Sm4 89.4(10)
C50_2 C49_2 Sm4 92.9(7)
C69_2 C50_2 C51_2 126.4(15)
C69_2 C50_2 C49_2 115.8(13)
C51_2 C50_2 C49_2 112.1(16)
C50_2 C51_2 C31_2 130.7(18)
C50_2 C51_2 C52_2 117.8(15)
C31_2 C51_2 C52_2 102.2(12)
C33_2 C52_2 C53_2 119.3(14)
C33_2 C52_2 C51_2 115.3(13)
C53_2 C52_2 C51_2 116.4(13)
C54_2 C53_2 C70_2 113.1(15)
C54_2 C53_2 C52_2 116.4(15)
C70_2 C53_2 C52_2 121.9(13)
C53_2 C54_2 C55_2 125.6(19)
C53_2 C54_2 C73_2 123.5(17)
C55_2 C54_2 C73_2 101.8(16)
C54_2 C55_2 C56_2 110.7(18)
C54_2 C55_2 C34_2 115.3(18)
C56_2 C55_2 C34_2 126.4(18)
C57_2 C56_2 C74_2 128.5(19)
C57_2 C56_2 C55_2 110.4(18)
C74_2 C56_2 C55_2 107.1(17)
C56_2 C57_2 C58_2 114(2)
C56_2 C57_2 C36_2 127(2)
C58_2 C57_2 C36_2 105.7(18)
C59_2 C58_2 C57_2 116.9(17)
C59_2 C58_2 C38_2 125.7(18)
C57_2 C58_2 C38_2 117.3(16)
C59_2 C58_2 Sm6 87.3(13)
C57_2 C58_2 Sm6 113(2)
C38_2 C58_2 Sm6 69.5(13)
C58_2 C59_2 C75_2 123.5(15)
C58_2 C59_2 C60_2 110.7(14)
C75_2 C59_2 C60_2 103.9(11)
C58_2 C59_2 Sm3 84.8(13)
C75_2 C59_2 Sm3 68.6(7)
C60_2 C59_2 Sm3 67.7(7)
C40_2 C60_2 C61_2 113.1(11)
C40_2 C60_2 C59_2 126.0(11)
C61_2 C60_2 C59_2 111.2(12)
C40_2 C60_2 Sm6 55.3(7)
C61_2 C60_2 Sm6 91.5(7)
C59_2 C60_2 Sm6 94.8(8)
C40_2 C60_2 Sm3 88.5(7)
C61_2 C60_2 Sm3 66.0(6)
C59_2 C60_2 Sm3 82.6(7)
C61_2 C62_2 C63_2 122.1(13)
C61_2 C62_2 C42_2 115.8(11)
C63_2 C62_2 C42_2 114.5(11)
C61_2 C62_2 Sm3 67.8(6)
C63_2 C62_2 Sm3 84.8(7)
C42_2 C62_2 Sm3 90.9(6)
C61_2 C62_2 Sm7 94.1(7)
C63_2 C62_2 Sm7 65.8(6)
C42_2 C62_2 Sm7 82.8(6)
C44_2 C64_2 C63_2 121.9(13)
C44_2 C64_2 C65_2 121.0(13)
C63_2 C64_2 C65_2 108.8(13)
C44_2 C64_2 Sm7 82.3(7)
C63_2 C64_2 Sm7 71.7(7)
C65_2 C64_2 Sm7 87.1(9)
C44_2 C64_2 Sm2 91.7(7)
C63_2 C64_2 Sm2 80.9(7)
C65_2 C64_2 Sm2 67.4(8)
C44_2 C64_2 Sm1 93.8(7)
C63_2 C64_2 Sm1 71.9(7)
C65_2 C64_2 Sm1 74.2(8)
C66_2 C65_2 C79_2 124.8(15)
C66_2 C65_2 C64_2 115.3(13)
C79_2 C65_2 C64_2 105.5(13)
C66_2 C65_2 Sm2 81.4(10)
C79_2 C65_2 Sm2 69.3(8)
C64_2 C65_2 Sm2 81.6(8)
C66_2 C65_2 Sm7 91.6(10)
C79_2 C65_2 Sm7 75.6(9)
C64_2 C65_2 Sm7 62.4(7)
C66_2 C65_2 Sm1 89.5(10)
C79_2 C65_2 Sm1 64.4(8)
C64_2 C65_2 Sm1 77.3(8)
C79_2 C65_2 Sm4 95.5(9)
C64_2 C65_2 Sm4 79.2(8)
C65_2 C66_2 C67_2 117.5(14)
C65_2 C66_2 C46_2 124.3(13)
C67_2 C66_2 C46_2 110.0(12)
C65_2 C66_2 Sm4 93.3(11)
C67_2 C66_2 Sm4 80.9(9)
C46_2 C66_2 Sm4 66.7(7)
C65_2 C66_2 Sm2 69.2(10)
C67_2 C66_2 Sm2 78.7(9)
C46_2 C66_2 Sm2 94.6(9)
C66_2 C67_2 C68_2 121.5(13)
C66_2 C67_2 C48_2 109.4(11)
C68_2 C67_2 C48_2 116.9(12)
C66_2 C67_2 Sm4 69.6(8)
C68_2 C67_2 Sm4 95.6(8)
C48_2 C67_2 Sm4 68.7(7)
C66_2 C67_2 Sm2 72.7(9)
C68_2 C67_2 Sm2 71.3(7)
C48_2 C67_2 Sm2 93.0(8)
C67_2 C68_2 C80_2 120.6(13)
C67_2 C68_2 C69_2 121.6(12)
C80_2 C68_2 C69_2 106.1(12)
C67_2 C68_2 Sm2 79.9(7)
C80_2 C68_2 Sm2 69.4(7)
C69_2 C68_2 Sm2 86.3(8)
C50_2 C69_2 C70_2 118.0(14)
C50_2 C69_2 C68_2 123.2(14)
C70_2 C69_2 C68_2 108.2(13)
C50_2 C69_2 Sm2 92.2(9)
C70_2 C69_2 Sm2 79.8(10)
C68_2 C69_2 Sm2 64.6(7)
C53_2 C70_2 C69_2 119.2(15)
C53_2 C70_2 C71_2 122.5(16)
C69_2 C70_2 C71_2 107.3(13)
C72_2 C71_2 C80_2 124.2(17)
C72_2 C71_2 C70_2 122.7(16)
C80_2 C71_2 C70_2 106.7(13)
C72_2 C71_2 Sm1 77.3(10)
C80_2 C71_2 Sm1 77.7(10)
C70_2 C71_2 Sm1 90.9(11)
C72_2 C71_2 Sm2 87.3(10)
C80_2 C71_2 Sm2 68.4(9)
C70_2 C71_2 Sm2 88.7(11)
C73_2 C72_2 C71_2 114.6(15)
C73_2 C72_2 C77_2 117.7(14)
C71_2 C72_2 C77_2 120.2(14)
C73_2 C72_2 Sm1 97.5(8)
C71_2 C72_2 Sm1 73.2(10)
C77_2 C72_2 Sm1 73.3(8)
C73_2 C72_2 Sm3 82.7(8)
C71_2 C72_2 Sm3 99.7(10)
C77_2 C72_2 Sm3 61.8(8)
C73_2 C72_2 Sm2 103.9(8)
C71_2 C72_2 Sm2 65.2(9)
C77_2 C72_2 Sm2 75.9(9)
C72_2 C73_2 C74_2 115.4(17)
C72_2 C73_2 C54_2 122.5(16)
C74_2 C73_2 C54_2 112.4(14)
C75_2 C74_2 C56_2 113.8(15)
C75_2 C74_2 C73_2 129.6(17)
C56_2 C74_2 C73_2 107.6(15)
C75_2 C74_2 Sm3 66.6(8)
C56_2 C74_2 Sm3 94.8(11)
C73_2 C74_2 Sm3 82.9(10)
C74_2 C75_2 C76_2 116.0(14)
C74_2 C75_2 C59_2 117.7(12)
C76_2 C75_2 C59_2 112.9(12)
C74_2 C75_2 Sm3 85.7(9)
C76_2 C75_2 Sm3 64.6(7)
C59_2 C75_2 Sm3 82.6(7)
C77_2 C76_2 C75_2 119.8(16)
C77_2 C76_2 C61_2 123.9(14)
C75_2 C76_2 C61_2 106.5(11)
C77_2 C76_2 Sm3 80.5(10)
C75_2 C76_2 Sm3 84.8(7)
C61_2 C76_2 Sm3 73.7(6)
C78_2 C77_2 C76_2 119.1(18)
C78_2 C77_2 C72_2 112.0(15)
C76_2 C77_2 C72_2 121.0(15)
C78_2 C77_2 Sm3 87.7(13)
C76_2 C77_2 Sm3 68.2(9)
C72_2 C77_2 Sm3 87.2(9)
C78_2 C77_2 Sm1 70.1(12)
C76_2 C77_2 Sm1 97.0(11)
C72_2 C77_2 Sm1 74.0(8)
C78_2 C77_2 Sm7 64.2(12)
C76_2 C77_2 Sm7 87.8(10)
C72_2 C77_2 Sm7 89.4(9)
C78_2 C77_2 Sm2 62.8(12)
C76_2 C77_2 Sm2 104.1(11)
C72_2 C77_2 Sm2 74.5(8)
C77_2 C78_2 C79_2 125.4(17)
C77_2 C78_2 C63_2 119.0(16)
C79_2 C78_2 C63_2 106.6(14)
C77_2 C78_2 Sm1 80.7(12)
C79_2 C78_2 Sm1 75.5(10)
C63_2 C78_2 Sm1 84.1(10)
C77_2 C78_2 Sm7 88.6(13)
C79_2 C78_2 Sm7 82.9(11)
C63_2 C78_2 Sm7 66.9(9)
C77_2 C78_2 Sm2 90.7(13)
C79_2 C78_2 Sm2 65.6(10)
C63_2 C78_2 Sm2 83.2(10)
C77_2 C78_2 Sm3 64.6(11)
C79_2 C78_2 Sm3 103.1(12)
C63_2 C78_2 Sm3 75.4(9)
C80_2 C79_2 C78_2 123.7(14)
C80_2 C79_2 C65_2 115.8(13)
C78_2 C79_2 C65_2 111.2(13)
C80_2 C79_2 Sm2 78.0(8)
C78_2 C79_2 Sm2 83.3(11)
C65_2 C79_2 Sm2 77.9(8)
C80_2 C79_2 Sm1 80.2(8)
C78_2 C79_2 Sm1 73.5(10)
C65_2 C79_2 Sm1 86.3(9)
C80_2 C79_2 Sm7 95.6(9)
C78_2 C79_2 Sm7 67.9(10)
C65_2 C79_2 Sm7 75.3(8)
C79_2 C80_2 C71_2 114.1(15)
C79_2 C80_2 C68_2 119.1(13)
C71_2 C80_2 C68_2 111.1(13)
C79_2 C80_2 Sm2 70.0(8)
C71_2 C80_2 Sm2 81.2(10)
C68_2 C80_2 Sm2 79.2(7)
C79_2 C80_2 Sm1 70.0(8)
C71_2 C80_2 Sm1 72.6(10)
C68_2 C80_2 Sm1 87.6(7)

loop_
_geom_bond_atom_site_label_1
_geom_bond_atom_site_label_2
_geom_bond_distance
Sm1 C79_1 2.567(9)
Sm1 C80_1 2.597(10)
Sm1 C78_2 2.63(2)
Sm1 C65_1 2.627(11)
Sm1 C79_2 2.651(14)
Sm1 C68_1 2.682(13)
Sm2 C67_1 2.360(10)
Sm2 C68_1 2.382(12)
Sm2 C79_2 2.485(13)
Sm2 C66_1 2.501(11)
Sm2 C80_1 2.573(10)
Sm2 C80_2 2.587(14)
Sm2 C65_2 2.598(16)
Sm3 C63_1 2.218(10)
Sm3 C62_1 2.292(10)
Sm3 C76_2 2.492(13)
Sm3 C61_2 2.517(11)
Sm3 C78_1 2.518(13)
Sm3 C64_1 2.528(8)
Sm3 C77_2 2.647(19)
Sm3 C42_1 2.651(11)
Sm4 C49_1 2.178(11)
Sm4 C48_1 2.294(13)
Sm4 C46_2 2.449(13)
Sm4 C29_1 2.475(10)
Sm4 C47_1 2.492(9)
Sm4 C45_2 2.510(13)
Sm4 C47_2 2.516(15)
Sm4 C48_2 2.619(15)
Sm5 C25_2 2.392(13)
Sm5 C45_2 2.466(13)
Sm5 C26_2 2.491(16)
Sm5 C28_1 2.522(11)
Sm5 C27_1 2.571(12)
Sm5 C29_1 2.587(11)
Sm5 C27_2 2.595(14)
Sm5 C26_1 2.695(11)
Sm6 C41_1 2.060(15)
Sm6 C40_2 2.178(16)
Sm6 C22_1 2.196(14)
Sm6 C42_1 2.246(14)
Sm6 C39_2 2.264(17)
Sm6 C41_2 2.361(15)
Sm6 C43_1 2.372(14)
Sm6 C23_1 2.395(14)
Sm6 C40_1 2.48(2)
Sm6 C20_2 2.597(17)
Sm7 C64_1 2.496(11)
Sm7 C63_2 2.496(13)
Sm7 C65_1 2.536(13)
Sm7 C44_1 2.537(13)
Sm7 C64_2 2.541(14)
Sm7 C66_1 2.567(13)
Ni1 N4 1.950(2)
Ni1 N1 1.955(2)
Ni1 N2 1.956(2)
Ni1 N3 1.957(2)
N1 C84 1.382(3)
N1 C81 1.385(3)
N2 C86 1.378(4)
N2 C89 1.381(3)
N3 C94 1.378(4)
N3 C91 1.380(4)
N4 C99 1.377(3)
N4 C96 1.381(4)
C1_1 C9_1 1.366(14)
C1_1 C6_1 1.382(13)
C1_1 C2_1 1.573(18)
C2_1 C12_1 1.328(13)
C2_1 C3_1 1.357(14)
C3_1 C4_1 1.348(14)
C3_1 C14_1 1.537(14)
C4_1 C5_1 1.451(15)
C4_1 C17_1 1.548(14)
C5_1 C6_1 1.387(14)
C5_1 C19_1 1.452(12)
C6_1 C7_1 1.472(14)
C7_1 C21_1 1.381(12)
C7_1 C8_1 1.490(13)
C8_1 C24_1 1.313(13)
C8_1 C9_1 1.480(12)
C9_1 C10_1 1.340(11)
C10_1 C11_1 1.451(13)
C10_1 C26_1 1.474(11)
C11_1 C12_1 1.330(13)
C11_1 C28_1 1.477(11)
C12_1 C13_1 1.515(14)
C13_1 C30_1 1.349(13)
C13_1 C14_1 1.459(15)
C14_1 C15_1 1.331(14)
C15_1 C32_1 1.412(14)
C15_1 C16_1 1.579(14)
C16_1 C17_1 1.350(14)
C16_1 C35_1 1.453(14)
C17_1 C18_1 1.412(13)
C18_1 C37_1 1.407(13)
C18_1 C19_1 1.448(13)
C19_1 C20_1 1.356(14)
C20_1 C39_1 1.451(13)
C20_1 C21_1 1.559(14)
C21_1 C22_1 1.367(13)
C22_1 C23_1 1.440(13)
C22_1 C41_1 1.477(12)
C23_1 C24_1 1.413(12)
C23_1 C43_1 1.441(13)
C24_1 C25_1 1.558(12)
C25_1 C26_1 1.347(11)
C25_1 C45_1 1.444(12)
C26_1 C27_1 1.420(11)
C27_1 C47_1 1.385(11)
C27_1 C28_1 1.428(10)
C28_1 C29_1 1.371(11)
C29_1 C49_1 1.459(12)
C29_1 C30_1 1.521(12)
C30_1 C31_1 1.452(13)
C31_1 C51_1 1.427(13)
C31_1 C32_1 1.439(16)
C32_1 C33_1 1.480(14)
C33_1 C34_1 1.378(14)
C33_1 C52_1 1.420(13)
C34_1 C55_1 1.42(2)
C34_1 C35_1 1.527(14)
C35_1 C36_1 1.386(14)
C36_1 C57_1 1.445(14)
C36_1 C37_1 1.457(13)
C37_1 C38_1 1.424(12)
C38_1 C39_1 1.367(12)
C38_1 C58_1 1.483(14)
C39_1 C40_1 1.549(13)
C40_1 C41_1 1.397(13)
C40_1 C60_1 1.409(18)
C41_1 C42_1 1.439(12)
C42_1 C43_1 1.445(11)
C42_1 C62_1 1.456(13)
C43_1 C44_1 1.366(13)
C44_1 C64_1 1.523(18)
C44_1 C45_1 1.523(12)
C45_1 C46_1 1.395(13)
C46_1 C47_1 1.419(11)
C46_1 C66_1 1.475(12)
C47_1 C48_1 1.438(11)
C48_1 C49_1 1.355(12)
C48_1 C67_1 1.483(13)
C49_1 C50_1 1.565(12)
C50_1 C69_1 1.385(17)
C50_1 C51_1 1.403(12)
C51_1 C52_1 1.416(13)
C52_1 C53_1 1.515(15)
C53_1 C70_1 1.378(12)
C53_1 C54_1 1.402(12)
C54_1 C55_1 1.440(14)
C54_1 C73_1 1.457(15)
C55_1 C56_1 1.437(14)
C56_1 C57_1 1.374(13)
C56_1 C74_1 1.418(15)
C57_1 C58_1 1.378(15)
C58_1 C59_1 1.378(14)
C59_1 C60_1 1.447(13)
C59_1 C75_1 1.459(13)
C60_1 C61_1 1.447(13)
C61_1 C62_1 1.415(12)
C61_1 C76_1 1.494(14)
C62_1 C63_1 1.417(13)
C63_1 C64_1 1.409(12)
C63_1 C78_1 1.474(15)
C64_1 C65_1 1.392(14)
C65_1 C66_1 1.355(13)
C65_1 C79_1 1.477(13)
C66_1 C67_1 1.428(15)
C67_1 C68_1 1.363(13)
C68_1 C69_1 1.425(13)
C68_1 C80_1 1.449(13)
C69_1 C70_1 1.467(13)
C70_1 C71_1 1.447(14)
C71_1 C72_1 1.375(13)
C71_1 C80_1 1.448(13)
C72_1 C73_1 1.397(14)
C72_1 C77_1 1.573(18)
C73_1 C74_1 1.416(13)
C74_1 C75_1 1.384(15)
C75_1 C76_1 1.391(13)
C76_1 C77_1 1.417(12)
C77_1 C78_1 1.409(13)
C78_1 C79_1 1.408(14)
C79_1 C80_1 1.337(15)
C81 C100 1.366(4)
C81 C82 1.443(4)
C82 C83 1.360(4)
C82 C101 1.494(4)
C83 C84 1.444(4)
C83 C103 1.500(4)
C84 C85 1.372(4)
C85 C86 1.373(4)
C85 H85A 0.9500
C86 C87 1.442(4)
C87 C88 1.356(5)
C87 C105 1.501(5)
C88 C89 1.447(4)
C88 C107 1.501(5)
C89 C90 1.369(4)
C90 C91 1.379(4)
C90 H90A 0.9500
C91 C92 1.441(4)
C92 C93 1.361(5)
C92 C109 1.497(4)
C93 C94 1.447(4)
C93 C111 1.498(4)
C94 C95 1.373(4)
C95 C96 1.374(4)
C95 H95A 0.9500
C96 C97 1.445(4)
C97 C98 1.357(5)
C97 C113 1.505(5)
C98 C99 1.444(4)
C98 C115 1.501(5)
C99 C100 1.376(4)
C100 H10A 0.9500
C101 C102 1.535(5)
C101 H10B 0.9900
C101 H10C 0.9900
C102 H10D 0.9800
C102 H10E 0.9800
C102 H10F 0.9800
C103 C104 1.530(5)
C103 H10G 0.9900
C103 H10H 0.9900
C104 H10I 0.9800
C104 H10J 0.9800
C104 H10K 0.9800
C105 C106 1.534(7)
C105 H10L 0.9900
C105 H10M 0.9900
C106 H10N 0.9800
C106 H10O 0.9800
C106 H10P 0.9800
C107 C108 1.520(8)
C107 H10Q 0.9900
C107 H10R 0.9900
C108 H10S 0.9800
C108 H10T 0.9800
C108 H10U 0.9800
C109 C110 1.528(5)
C109 H10V 0.9900
C109 H10W 0.9900
C110 H11A 0.9800
C110 H11B 0.9800
C110 H11C 0.9800
C111 C112 1.527(5)
C111 H11D 0.9900
C111 H11E 0.9900
C112 H11F 0.9800
C112 H11G 0.9800
C112 H11H 0.9800
C113 C114 1.523(8)
C113 H11I 0.9900
C113 H11J 0.9900
C114 H11K 0.9800
C114 H11L 0.9800
C114 H11M 0.9800
C115 C116 1.532(6)
C115 H11N 0.9900
C115 H11O 0.9900
C116 H11P 0.9800
C116 H11Q 0.9800
C116 H11R 0.9800
C118_3 C119_3 1.3900
C118_3 C123_3 1.3900
C118_3 H11S_3 0.9500
C119_3 C120_3 1.3900
C119_3 H11T_3 0.9500
C120_3 C121_3 1.3900
C120_3 H12O_3 0.9500
C121_3 C122_3 1.3900
C121_3 H12P_3 0.9500
C122_3 C123_3 1.3900
C122_3 H12Q_3 0.9500
C123_3 H12R_3 0.9500
C117_4 C118_4 1.511(10)
C117_4 H11U_4 0.9800
C117_4 H11V_4 0.9800
C117_4 H11W_4 0.9800
C118_4 C119_4 1.377(9)
C118_4 C123_4 1.388(10)
C119_4 C120_4 1.401(10)
C119_4 H11X_4 0.9500
C120_4 C121_4 1.370(9)
C120_4 H12S_4 0.9500
C121_4 C122_4 1.381(10)
C121_4 H12T_4 0.9500
C122_4 C123_4 1.404(10)
C122_4 H12U_4 0.9500
C123_4 H12V_4 0.9500
C124_5 C125_5 1.535(12)
C124_5 H12A_5 0.9800
C124_5 H12B_5 0.9800
C124_5 H12C_5 0.9800
C125_5 C126_5 1.3900
C125_5 C130_5 1.3900
C126_5 C127_5 1.3900
C126_5 H12D_5 0.9500
C127_5 C128_5 1.3900
C127_5 H12E_5 0.9500
C128_5 C129_5 1.3900
C128_5 H12F_5 0.9500
C129_5 C130_5 1.3900
C129_5 H12G_5 0.9500
C130_5 H13A_5 0.9500
C124_6 C125_6 1.41(2)
C124_6 H12H_6 0.9800
C124_6 H12I_6 0.9800
C124_6 H12J_6 0.9800
C125_6 C126_6 1.3900
C125_6 C130_6 1.3900
C126_6 C127_6 1.3900
C126_6 H12K_6 0.9500
C127_6 C128_6 1.3900
C127_6 H12L_6 0.9500
C128_6 C129_6 1.3900
C128_6 H12M_6 0.9500
C129_6 C130_6 1.3900
C129_6 H12N_6 0.9500
C130_6 H13B_6 0.9500
C42_2 C43_2 1.428(13)
C42_2 C41_2 1.450(12)
C42_2 C62_2 1.463(14)
C61_2 C62_2 1.380(13)
C61_2 C60_2 1.432(14)
C61_2 C76_2 1.487(15)
C63_2 C62_2 1.420(13)
C63_2 C64_2 1.436(14)
C63_2 C78_2 1.465(15)
C1_2 C9_2 1.353(14)
C1_2 C6_2 1.377(14)
C1_2 C2_2 1.55(2)
C2_2 C3_2 1.341(15)
C2_2 C12_2 1.369(15)
C3_2 C4_2 1.354(15)
C3_2 C14_2 1.448(15)
C4_2 C17_2 1.479(14)
C4_2 C5_2 1.504(16)
C5_2 C6_2 1.339(14)
C5_2 C19_2 1.467(15)
C6_2 C7_2 1.457(15)
C7_2 C21_2 1.362(13)
C7_2 C8_2 1.514(15)
C8_2 C24_2 1.336(14)
C8_2 C9_2 1.453(15)
C9_2 C10_2 1.322(15)
C10_2 C26_2 1.467(14)
C10_2 C11_2 1.525(16)
C11_2 C12_2 1.317(15)
C11_2 C28_2 1.475(14)
C12_2 C13_2 1.450(15)
C13_2 C30_2 1.357(14)
C13_2 C14_2 1.512(16)
C14_2 C15_2 1.367(15)
C15_2 C32_2 1.405(14)
C15_2 C16_2 1.597(14)
C16_2 C17_2 1.382(14)
C16_2 C35_2 1.434(14)
C17_2 C18_2 1.432(13)
C18_2 C37_2 1.388(14)
C18_2 C19_2 1.436(14)
C19_2 C20_2 1.375(15)
C20_2 C39_2 1.431(14)
C20_2 C21_2 1.570(13)
C21_2 C22_2 1.413(12)
C22_2 C23_2 1.437(15)
C22_2 C41_2 1.477(13)
C23_2 C24_2 1.419(14)
C23_2 C43_2 1.488(13)
C24_2 C25_2 1.556(13)
C25_2 C26_2 1.378(13)
C25_2 C45_2 1.443(13)
C26_2 C27_2 1.418(13)
C27_2 C28_2 1.405(13)
C27_2 C47_2 1.412(13)
C28_2 C29_2 1.404(13)
C29_2 C49_2 1.459(14)
C29_2 C30_2 1.573(14)
C30_2 C31_2 1.417(14)
C31_2 C32_2 1.427(16)
C31_2 C51_2 1.467(15)
C32_2 C33_2 1.473(15)
C33_2 C34_2 1.380(15)
C33_2 C52_2 1.418(14)
C34_2 C55_2 1.48(3)
C34_2 C35_2 1.542(14)
C35_2 C36_2 1.358(15)
C36_2 C37_2 1.449(15)
C36_2 C57_2 1.484(16)
C37_2 C38_2 1.432(14)
C38_2 C39_2 1.380(15)
C38_2 C58_2 1.453(16)
C39_2 C40_2 1.537(13)
C40_2 C60_2 1.374(18)
C40_2 C41_2 1.416(13)
C43_2 C44_2 1.387(13)
C44_2 C64_2 1.339(19)
C44_2 C45_2 1.517(13)
C45_2 C46_2 1.344(14)
C46_2 C47_2 1.417(13)
C46_2 C66_2 1.462(14)
C47_2 C48_2 1.447(14)
C48_2 C49_2 1.333(14)
C48_2 C67_2 1.475(14)
C49_2 C50_2 1.595(14)
C50_2 C69_2 1.34(2)
C50_2 C51_2 1.398(15)
C51_2 C52_2 1.474(15)
C52_2 C53_2 1.455(16)
C53_2 C54_2 1.403(15)
C53_2 C70_2 1.415(14)
C54_2 C55_2 1.451(15)
C54_2 C73_2 1.468(16)
C55_2 C56_2 1.460(15)
C56_2 C57_2 1.388(15)
C56_2 C74_2 1.407(15)
C57_2 C58_2 1.397(18)
C58_2 C59_2 1.368(15)
C59_2 C75_2 1.421(14)
C59_2 C60_2 1.461(13)
C64_2 C65_2 1.453(14)
C65_2 C66_2 1.363(14)
C65_2 C79_2 1.440(14)
C66_2 C67_2 1.380(16)
C67_2 C68_2 1.381(13)
C68_2 C80_2 1.438(14)
C68_2 C69_2 1.460(14)
C69_2 C70_2 1.451(14)
C70_2 C71_2 1.472(15)
C71_2 C72_2 1.397(14)
C71_2 C80_2 1.410(15)
C72_2 C73_2 1.383(14)
C72_2 C77_2 1.55(2)
C73_2 C74_2 1.408(15)
C74_2 C75_2 1.393(16)
C75_2 C76_2 1.406(14)
C76_2 C77_2 1.396(15)
C77_2 C78_2 1.361(15)
C78_2 C79_2 1.410(15)
C79_2 C80_2 1.404(15)
